data_7709641
loop_
_publ_author_name
'Shahid, Namrah'
'Burrows, Kay E.'
'Pask, Christopher M.'
'Cespedes, Oscar'
'Howard, Mark J.'
'McGowan, Patrick C.'
'Halcrow, Malcolm A.'

_publ_section_title
;
 Heteroleptic iron(ii) complexes of chiral 2,6-bis(oxazolin-2-yl)-pyridine
 (PyBox) and 2,6-bis(thiazolin-2-yl)pyridine ligands -- the interplay of
 two different ligands on the metal ion spin sate
;
_journal_name_full 'Dalton Transactions'
_journal_paper_doi 10.1039/D2DT00393G
_journal_year 2022
_chemical_absolute_configuration ab
_chemical_formula_moiety 'C34 H46 Fe N6 O2 S2, 2(Cl O4), C2 H3 N'
_chemical_formula_sum 'C36 H49 Cl2 Fe N7 O10 S2'
_chemical_formula_weight 930.69
_chemical_name_systematic
'[2,6-Bis((S)-4-isopropyl-4,5-dihydrothiazol-2-yl)pyridine]- [2,6-Bis((R)-4-isopropyl-4,5-dihydroxazol-2-yl)pyridine]iron(II) diperchlorate acetonitrile solvate'
_space_group_crystal_system monoclinic
_space_group_IT_number 4
_space_group_name_Hall 'P 2yb'
_space_group_name_H-M_alt 'P 1 21 1'
_atom_sites_solution_hydrogens geom
_audit_creation_date 2021-01-22
_audit_creation_method
;
Olex2 1.3
(compiled 2020.11.12 svn.r5f609507 for OlexSys, GUI svn.r6226)
;
_audit_update_record
;
2022-01-10 deposited with the CCDC.	2022-03-04 downloaded from the CCDC.
;
_cell_angle_alpha 90
_cell_angle_beta 102.246(1)
_cell_angle_gamma 90
_cell_formula_units_Z 4
_cell_length_a 11.3515(1)
_cell_length_b 18.6328(3)
_cell_length_c 20.5925(3)
_cell_measurement_reflns_used 18190
_cell_measurement_temperature 130.01(10)
_cell_measurement_theta_max 72.21
_cell_measurement_theta_min 4.73
_cell_volume 4256.42(10)
_computing_cell_refinement 'CrysAlisPro 1.171.40.82a (Rigaku OD, 2020)'
_computing_data_collection 'CrysAlisPro 1.171.40.82a (Rigaku OD, 2020)'
_computing_data_reduction 'CrysAlisPro 1.171.40.82a (Rigaku OD, 2020)'
_computing_molecular_graphics 'X-Seed (Barbour, 2001)'
_computing_publication_material 'Olex2 1.3 (Dolomanov et al., 2009)'
_computing_structure_refinement 'SHELXL 2018/3 (Sheldrick, 2015)'
_computing_structure_solution 'SHELXS-97 (Sheldrick, 1990)'
_diffrn_ambient_environment N~2~
_diffrn_ambient_temperature 130.01(10)
_diffrn_detector 'CCD plate'
_diffrn_detector_area_resol_mean 5.3095
_diffrn_detector_type Atlas
_diffrn_measured_fraction_theta_full 0.959
_diffrn_measured_fraction_theta_max 0.954
_diffrn_measurement_details
;
List of Runs (angles in degrees, time in seconds):

  # Type    Start    End  Width  t~exp~   \w     \q     \k     \f   Frames
#--------------------------------------------------------------------------
  1  \w    -17.00  14.00   1.00    7.50    --  -41.04  57.00  30.00   31
  2  \w    -68.00 -42.00   1.00    7.50    --  -41.04  57.00  30.00   26
  3  \w    -31.00  68.00   1.00    7.50    --   41.04 -57.00-150.00   99
  4  \w     12.00 105.00   1.00    7.50    --   41.04  64.00  37.53   93
  5  \w     43.00 101.00   1.00    7.50    --   41.04  57.00 120.00   58
  6  \w     12.00 114.00   1.00    7.50    --   41.04  64.00 -13.71  102
  7  \w     13.00  65.00   1.00    7.50    --   41.04  57.00 -60.00   52
  8  \w     13.00 101.00   1.00    7.50    --   41.04  63.00 -46.38   88
  9  \w     83.00 110.00   1.00   25.00    --  103.83 -65.00 -22.33   27
 10  \w     68.00  95.00   1.00   25.00    --  103.83 -65.00 153.71   27
 11  \w     64.00  91.00   1.00   25.00    --  103.83 -65.00-137.97   27
 12  \w     29.00 126.00   1.00   25.00    --  103.83 -30.00  60.00   97
 13  \w     76.00 101.00   1.00   25.00    --  103.83 -65.00 -39.15   25
 14  \w     54.00 121.00   1.00   25.00    --  103.83 -65.00-164.73   67
 15  \w     79.00 106.00   1.00   25.00    --  103.83 -30.00-180.00   27
 16  \w     22.00 123.00   1.00   25.00    --  103.83 -15.00 -90.00  101
 17  \w     31.00 110.00   1.00   25.00    --  103.83 -65.00 -58.41   79
 18  \w     60.00 108.00   1.00   25.00    --  103.83 -65.00  27.34   48
 19  \w     70.00 100.00   1.00   25.00    --  103.83 -65.00 171.15   30
 20  \w     68.00 102.00   1.00   25.00    --  103.83 -65.00-110.33   34
 21  \w     47.00 120.00   1.00   25.00    --  103.83 -30.00 -30.00   73
 22  \w     75.00 100.00   1.00   25.00    --  103.83 -65.00 -12.51   25
 23  \w     27.00 144.00   1.00   25.00    --  103.83 -15.00 150.00  117
 24  \w     74.00 101.00   1.00   25.00    --  103.83 -65.00-120.68   27
 25  \w     68.00 100.00   1.00   25.00    --  103.83 -65.00 122.52   32
 26  \w     59.00  84.00   1.00   25.00    --  103.83 -65.00  -6.12   25
 27  \w     72.00  97.00   1.00   25.00    --  103.83 -65.00 -14.03   25
 28  \w     69.00 106.00   1.00   25.00    --  103.83 -65.00  76.51   37
;
_diffrn_measurement_device_type 'SuperNova, Dual, Cu at home/near, Atlas'
_diffrn_measurement_method '\w scans'
_diffrn_orient_matrix_type 'CrysAlisPro convention (1999,Acta A55,543-557)'
_diffrn_orient_matrix_UB_11 -0.0834829000
_diffrn_orient_matrix_UB_12 -0.0317396000
_diffrn_orient_matrix_UB_13 -0.0621753000
_diffrn_orient_matrix_UB_21 -0.0448959000
_diffrn_orient_matrix_UB_22 0.0759489000
_diffrn_orient_matrix_UB_23 -0.0222162000
_diffrn_orient_matrix_UB_31 0.1015469000
_diffrn_orient_matrix_UB_32 0.0074164000
_diffrn_orient_matrix_UB_33 -0.0387520000
_diffrn_radiation_monochromator mirror
_diffrn_radiation_probe x-ray
_diffrn_radiation_type 'Cu K\a'
_diffrn_radiation_wavelength 1.54184
_diffrn_reflns_av_R_equivalents 0.0358
_diffrn_reflns_av_unetI/netI 0.0391
_diffrn_reflns_Laue_measured_fraction_full 0.959
_diffrn_reflns_Laue_measured_fraction_max 0.954
_diffrn_reflns_limit_h_max 13
_diffrn_reflns_limit_h_min -9
_diffrn_reflns_limit_k_max 22
_diffrn_reflns_limit_k_min -22
_diffrn_reflns_limit_l_max 20
_diffrn_reflns_limit_l_min -25
_diffrn_reflns_number 37789
_diffrn_reflns_point_group_measured_fraction_full 0.943
_diffrn_reflns_point_group_measured_fraction_max 0.937
_diffrn_reflns_theta_full 72.000
_diffrn_reflns_theta_max 72.461
_diffrn_reflns_theta_min 3.985
_diffrn_source 'micro-focus sealed X-ray tube'
_diffrn_source_type 'SuperNova (Cu) X-ray Source'
_exptl_absorpt_coefficient_mu 5.445
_exptl_absorpt_correction_T_max 1.000
_exptl_absorpt_correction_T_min 0.306
_exptl_absorpt_correction_type multi-scan
_exptl_absorpt_process_details
;
CrysAlisPro 1.171.40.82a (Rigaku Oxford Diffraction, 2020)
Empirical absorption correction using spherical harmonics,
implemented in SCALE3 ABSPACK scaling algorithm.
;
_exptl_crystal_colour violet
_exptl_crystal_density_diffrn 1.452
_exptl_crystal_description plate
_exptl_crystal_F_000 1944
_exptl_crystal_preparation 'Magnetic properties'
_exptl_crystal_recrystallization_method 'Re-crystallisation from solvent: acetonitrile/diethyl ether'
_exptl_crystal_size_max 0.25
_exptl_crystal_size_mid 0.25
_exptl_crystal_size_min 0.03
_refine_diff_density_max 0.806
_refine_diff_density_min -0.718
_refine_diff_density_rms 0.080
_refine_ls_abs_structure_details
;
 Flack x determined using 6491 quotients [(I+)-(I-)]/[(I+)+(I-)]
 (Parsons, Flack and Wagner, Acta Cryst. B69 (2013) 249-259).
;
_refine_ls_abs_structure_Flack 0.009(2)
_refine_ls_extinction_method none
_refine_ls_goodness_of_fit_ref 1.033
_refine_ls_hydrogen_treatment constr
_refine_ls_matrix_type full
_refine_ls_number_parameters 1072
_refine_ls_number_reflns 15763
_refine_ls_number_restraints 98
_refine_ls_restrained_S_all 1.064
_refine_ls_R_factor_all 0.0608
_refine_ls_R_factor_gt 0.0586
_refine_ls_shift/su_max 0.002
_refine_ls_shift/su_mean 0.000
_refine_ls_structure_factor_coef Fsqd
_refine_ls_weighting_details 'w=1/[\s^2^(Fo^2^)+(0.0917P)^2^+5.0965P] where P=(Fo^2^+2Fc^2^)/3'
_refine_ls_weighting_scheme calc
_refine_ls_wR_factor_gt 0.1545
_refine_ls_wR_factor_ref 0.1571
_reflns_Friedel_coverage 0.902
_reflns_Friedel_fraction_full 0.925
_reflns_Friedel_fraction_max 0.919
_reflns_number_gt 15143
_reflns_number_total 15763
_reflns_threshold_expression 'I > 2\s(I)'
_cod_data_source_file d2dt00393g2.cif
_cod_data_source_block ns467
_cod_database_code 7709641
_shelx_shelxl_version_number 2018/3
_shelx_space_group_comment
;
The symmetry employed for this shelxl refinement is uniquely defined
by the following loop, which should always be used as a source of
symmetry information in preference to the above space-group names.
They are only intended as comments.
;
_reflns_odcompleteness_completeness 97.33
_reflns_odcompleteness_iscentric 1
_reflns_odcompleteness_theta 66.97
_olex2_refinement_description
;
1. Fixed Uiso
 At 1.2 times of:
  All C(H) groups, All C(H,H) groups
 At 1.5 times of:
  All C(H,H,H) groups
2. Restrained distances
 Cl4A-O47A
 1.42819 with sigma of 0.02
 Cl4A-O48A
 1.42819 with sigma of 0.02
 Cl4A-O49A
 1.42819 with sigma of 0.02
 Cl4A-O50A
 1.42819 with sigma of 0.02
 Cl4B-O47B
 1.42819 with sigma of 0.02
 Cl4B-O48B
 1.42819 with sigma of 0.02
 Cl4B-O49B
 1.42819 with sigma of 0.02
 Cl4B-O50B
 1.42819 with sigma of 0.02
 O47A-O48A
 2.332234 with sigma of 0.02
 O47A-O49A
 2.332234 with sigma of 0.02
 O47A-O50A
 2.332234 with sigma of 0.02
 O48A-O49A
 2.332234 with sigma of 0.02
 O48A-O50A
 2.332234 with sigma of 0.02
 O49A-O50A
 2.332234 with sigma of 0.02
 Cl5A-O52A
 1.42819 with sigma of 0.02
 Cl5A-O53A
 1.42819 with sigma of 0.02
 Cl5A-O54A
 1.42819 with sigma of 0.02
 Cl5A-O55A
 1.42819 with sigma of 0.02
 Cl5B-O52B
 1.42819 with sigma of 0.02
 Cl5B-O53B
 1.42819 with sigma of 0.02
 Cl5B-O54B
 1.42819 with sigma of 0.02
 Cl5B-O55B
 1.42819 with sigma of 0.02
 O52A-O53A
 2.332234 with sigma of 0.02
 O52A-O54A
 2.332234 with sigma of 0.02
 O52A-O55A
 2.332234 with sigma of 0.02
 O53A-O54A
 2.332234 with sigma of 0.02
 O53A-O55A
 2.332234 with sigma of 0.02
 O54A-O55A
 2.332234 with sigma of 0.02
 O52B-O53B
 2.332234 with sigma of 0.02
 O52B-O54B
 2.332234 with sigma of 0.02
 O52B-O55B
 2.332234 with sigma of 0.02
 O53B-O54B
 2.332234 with sigma of 0.02
 O53B-O55B
 2.332234 with sigma of 0.02
 O54B-O55B
 2.332234 with sigma of 0.02
 Cl5C-O57A
 1.42819 with sigma of 0.02
 Cl5C-O58A
 1.42819 with sigma of 0.02
 Cl5C-O59A
 1.42819 with sigma of 0.02
 Cl5C-O60A
 1.42819 with sigma of 0.02
 Cl5D-O57B
 1.42819 with sigma of 0.02
 Cl5D-O58B
 1.42819 with sigma of 0.02
 Cl5D-O59B
 1.42819 with sigma of 0.02
 Cl5D-O60B
 1.42819 with sigma of 0.02
 O57A-O58A
 2.332234 with sigma of 0.02
 O57A-O59A
 2.332234 with sigma of 0.02
 O57A-O60A
 2.332234 with sigma of 0.02
 O58A-O59A
 2.332234 with sigma of 0.02
 O58A-O60A
 2.332234 with sigma of 0.02
 O59A-O60A
 2.332234 with sigma of 0.02
 Cl6A-O62A
 1.42819 with sigma of 0.02
 Cl6A-O63A
 1.42819 with sigma of 0.02
 Cl6A-O64A
 1.42819 with sigma of 0.02
 Cl6A-O65A
 1.42819 with sigma of 0.02
 Cl6B-O62B
 1.42819 with sigma of 0.02
 Cl6B-O63B
 1.42819 with sigma of 0.02
 Cl6B-O64B
 1.42819 with sigma of 0.02
 Cl6B-O65B
 1.42819 with sigma of 0.02
 Cl6C-O62C
 1.42819 with sigma of 0.02
 Cl6C-O63C
 1.42819 with sigma of 0.02
 Cl6C-O64C
 1.42819 with sigma of 0.02
 O62A-O63A
 2.332234 with sigma of 0.02
 O62A-O64A
 2.332234 with sigma of 0.02
 O62A-O65A
 2.332234 with sigma of 0.02
 O63A-O64A
 2.332234 with sigma of 0.02
 O63A-O65A
 2.332234 with sigma of 0.02
 O64A-O65A
 2.332234 with sigma of 0.02
 O62B-O63B
 2.332234 with sigma of 0.02
 O62B-O64B
 2.332234 with sigma of 0.02
 O63B-O64B
 2.332234 with sigma of 0.02
 O63B-O65B
 2.332234 with sigma of 0.02
 O64B-O65B
 2.332234 with sigma of 0.02
 O62C-O63C
 2.332234 with sigma of 0.02
 O62C-O64C
 2.332234 with sigma of 0.02
 O63C-O64C
 2.332234 with sigma of 0.02
 C66A-C67
 1.48 with sigma of 0.02
 C67-N68A
 1.15 with sigma of 0.02
 C66A-N68A
 2.63 with sigma of 0.02
 C66B-C67
 1.48 with sigma of 0.02
 C67-N68B
 1.15 with sigma of 0.02
 C66B-N68B
 2.63 with sigma of 0.02
 C69A-C70
 1.48 with sigma of 0.02
 C70-N71A
 1.15 with sigma of 0.02
 C69A-N71A
 2.63 with sigma of 0.02
 C69B-C70
 1.48 with sigma of 0.02
 C70-N71B
 1.15 with sigma of 0.02
 C69B-N71B
 2.63 with sigma of 0.02
3. Uiso/Uaniso restraints and constraints
Cl6A \\sim O62A \\sim O63A \\sim O64A \\sim O65A: within 2A with sigma of 0.002
and sigma for terminal atoms of 0.004 within 2A
Cl6B \\sim O62B \\sim O63B \\sim O64B \\sim O65B: within 2A with sigma of 0.002
and sigma for terminal atoms of 0.004 within 2A
Cl6C \\sim O62C \\sim O63C \\sim O64C \\sim O65C: within 2A with sigma of 0.002
and sigma for terminal atoms of 0.004 within 2A
4. Others
 1(DFIX)=1(DFIX)=1(DFIX)=1(DFIX)=1(DFIX)=1(DFIX)=1(DFIX)=1(DFIX)=1(DFIX)=
 1(DFIX)=1(DFIX)=1(DFIX)=1(DFIX)=1(DFIX)=1(DFIX)=1(DFIX)=1(DFIX)=1(DFIX)=
 1(DFIX)=1(DFIX)=1(DFIX)=1(DFIX)=1(DFIX)=1(DFIX)=1(DFIX)=1(DFIX)=1(DFIX)=
 1(DFIX)=1(DFIX)=1(DFIX)=1(DFIX)=1(DFIX)=1(DFIX)=1(DFIX)=1(DFIX)=FVAR(1)
 1(DFIX)=1(DFIX)=1(DFIX)=1(DFIX)=1(DFIX)=1(DFIX)=1(DFIX)=1(DFIX)=1(DFIX)=
 1(DFIX)=1(DFIX)=1(DFIX)=1(DFIX)=1(DFIX)=1(DFIX)=1(DFIX)=1(DFIX)=1(DFIX)=
 1(DFIX)=1(DFIX)=1(DFIX)=1(DFIX)=1(DFIX)=1(DFIX)=1(DFIX)=1(DFIX)=1(DFIX)=
 1(DFIX)=1(DFIX)=1(DFIX)=1(DFIX)=1(DFIX)=1(DFIX)=1(DFIX)=1(DFIX)=1(DFIX)=
 1(DFIX)=1(DFIX)=1.633*FVAR(2)
 Fixed Sof: Cl4A(0.67) O47A(0.67) O48A(0.67) O49A(0.67) O50A(0.67) Cl4B(0.33)
 O47B(0.33) O48B(0.33) O49B(0.33) O50B(0.33) Cl5A(0.43) O52A(0.43) O53A(0.43)
 O54A(0.43) O55A(0.43) Cl5B(0.57) O52B(0.57) O53B(0.57) O54B(0.57) O55B(0.57)
 Cl5C(0.53) O57A(0.53) O58A(0.53) O59A(0.53) O60A(0.53) Cl5D(0.47) O57B(0.47)
 O58B(0.47) O59B(0.47) O60B(0.47) Cl6A(0.34) O62A(0.34) O63A(0.34) O64A(0.34)
 O65A(0.34) Cl6B(0.33) O62B(0.33) O63B(0.33) O64B(0.33) O65B(0.33) Cl6C(0.33)
 O62C(0.33) O63C(0.33) O64C(0.33) O65C(0.33) C66A(0.52) H66A(0.52) H66B(0.52)
 H66C(0.52) N68A(0.52) C66B(0.48) H66D(0.48) H66E(0.48) H66F(0.48) N68B(0.48)
 C69A(0.59) H69A(0.59) H69B(0.59) H69C(0.59) N71A(0.59) C69B(0.41) H69D(0.41)
 H69E(0.41) H69F(0.41) N71B(0.41)
5.a Ternary CH refined with riding coordinates:
 C10A(H10A), C13A(H13A), C18A(H18A), C21A(H21A), C32A(H32A), C35A(H35A),
 C40A(H40A), C43A(H43A), C10B(H10B), C13B(H13B), C18B(H18B), C21B(H21B),
 C32B(H32B), C35B(H35B), C40B(H40B), C43B(H43B)
5.b Secondary CH2 refined with riding coordinates:
 C11A(H11A,H11B), C19A(H19A,H19B), C33A(H33A,H33B), C41A(H41A,H41B), C11B(H11C,
 H11D), C19B(H19C,H19D), C33B(H33C,H33D), C41B(H41C,H41D)
5.c Aromatic/amide H refined with riding coordinates:
 C4A(H4A), C5A(H5A), C6A(H6A), C26A(H26A), C27A(H27A), C28A(H28A), C4B(H4B),
 C5B(H5B), C6B(H6B), C26B(H26B), C27B(H27B), C28B(H28B)
5.d Idealised Me refined as rotating group:
 C14A(H14A,H14B,H14C), C15A(H15A,H15B,H15C), C22A(H22A,H22B,H22C), C23A(H23A,
 H23B,H23C), C36A(H36A,H36B,H36C), C37A(H37A,H37B,H37C), C44A(H44A,H44B,H44C),
 C45A(H45A,H45B,H45C), C14B(H14D,H14E,H14F), C15B(H15D,H15E,H15F), C22B(H22D,
 H22E,H22F), C23B(H23D,H23E,H23F), C36B(H36D,H36E,H36F), C37B(H37D,H37E,H37F),
 C44B(H44D,H44E,H44F), C45B(H45D,H45E,H45F), C66A(H66A,H66B,H66C), C66B(H66D,
 H66E,H66F), C69A(H69A,H69B,H69C), C69B(H69D,H69E,H69F)
;
_olex2_submission_special_instructions 'No special instructions were received'
_oxdiff_exptl_absorpt_empirical_details
;
Empirical correction (ABSPACK) includes:
- Absorption correction using spherical harmonics
- Frame scaling
;
_oxdiff_exptl_absorpt_empirical_full_max 2.678
_oxdiff_exptl_absorpt_empirical_full_min 0.580

loop_
_space_group_symop_operation_xyz
'x, y, z'
'-x, y+1/2, -z'

loop_
_atom_site_label
_atom_site_type_symbol
_atom_site_fract_x
_atom_site_fract_y
_atom_site_fract_z
_atom_site_U_iso_or_equiv
_atom_site_adp_type
_atom_site_occupancy
_atom_site_site_symmetry_order
_atom_site_calc_flag
_atom_site_refinement_flags_posn
_atom_site_refinement_flags_adp
_atom_site_refinement_flags_occupancy
_atom_site_disorder_assembly
_atom_site_disorder_group
Fe1A Fe 0.78900(7) 0.52525(4) 0.30688(4) 0.0230(2) Uani 1 1 d . . . . .
N2A N 0.8542(4) 0.4515(3) 0.3696(2) 0.0251(9) Uani 1 1 d . . . . .
C3A C 0.9398(5) 0.4675(3) 0.4237(3) 0.0293(12) Uani 1 1 d . . . . .
C4A C 0.9881(6) 0.4157(4) 0.4702(3) 0.0352(13) Uani 1 1 d . . . . .
H4A H 1.045274 0.427554 0.508100 0.042 Uiso 1 1 calc R U . . .
C5A C 0.9484(7) 0.3461(4) 0.4581(4) 0.0412(15) Uani 1 1 d . . . . .
H5A H 0.981456 0.310021 0.487605 0.049 Uiso 1 1 calc R U . . .
C6A C 0.8605(6) 0.3292(4) 0.4032(3) 0.0377(14) Uani 1 1 d . . . . .
H6A H 0.832842 0.282305 0.395548 0.045 Uiso 1 1 calc R U . . .
C7A C 0.8147(5) 0.3835(3) 0.3599(3) 0.0272(11) Uani 1 1 d . . . . .
C8A C 0.9649(5) 0.5439(3) 0.4227(3) 0.0299(12) Uani 1 1 d . . . . .
N9A N 0.9096(5) 0.5810(3) 0.3722(2) 0.0280(10) Uani 1 1 d . . . . .
C10A C 0.9516(7) 0.6565(3) 0.3823(4) 0.0400(15) Uani 1 1 d . . . . .
H10A H 0.881885 0.688715 0.377079 0.048 Uiso 1 1 calc R U . . .
C11A C 1.0192(7) 0.6553(4) 0.4558(4) 0.0438(16) Uani 1 1 d . . . . .
H11A H 1.096274 0.679610 0.461285 0.053 Uiso 1 1 calc R U . . .
H11B H 0.971897 0.678482 0.483914 0.053 Uiso 1 1 calc R U . . .
O12A O 1.0363(4) 0.5782(3) 0.4725(2) 0.0412(11) Uani 1 1 d . . . . .
C13A C 1.0282(7) 0.6771(4) 0.3329(4) 0.0442(17) Uani 1 1 d . . . . .
H13A H 0.981026 0.667192 0.288210 0.053 Uiso 1 1 calc R U . . .
C14A C 1.1450(7) 0.6358(5) 0.3414(5) 0.057(2) Uani 1 1 d . . . . .
H14A H 1.197688 0.649500 0.382377 0.085 Uiso 1 1 calc R U . . .
H14B H 1.182920 0.646436 0.304989 0.085 Uiso 1 1 calc R U . . .
H14C H 1.128734 0.585298 0.342050 0.085 Uiso 1 1 calc R U . . .
C15A C 1.0523(9) 0.7581(4) 0.3382(5) 0.060(2) Uani 1 1 d . . . . .
H15A H 0.976972 0.783491 0.329002 0.091 Uiso 1 1 calc R U . . .
H15B H 1.099254 0.771982 0.306587 0.091 Uiso 1 1 calc R U . . .
H15C H 1.095659 0.769581 0.382239 0.091 Uiso 1 1 calc R U . . .
C16A C 0.7227(6) 0.3817(3) 0.2974(3) 0.0305(12) Uani 1 1 d . . . . .
N17A N 0.6937(4) 0.4404(3) 0.2660(2) 0.0282(10) Uani 1 1 d . . . . .
C18A C 0.6002(6) 0.4246(4) 0.2054(3) 0.0356(14) Uani 1 1 d . . . . .
H18A H 0.627664 0.442156 0.166223 0.043 Uiso 1 1 calc R U . . .
C19A C 0.6007(7) 0.3412(4) 0.2053(4) 0.0426(16) Uani 1 1 d . . . . .
H19A H 0.519257 0.322532 0.198877 0.051 Uiso 1 1 calc R U . . .
H19B H 0.637716 0.322862 0.170294 0.051 Uiso 1 1 calc R U . . .
O20A O 0.6717(5) 0.3212(3) 0.2710(2) 0.0422(11) Uani 1 1 d . . . . .
C21A C 0.4794(6) 0.4614(4) 0.2089(4) 0.0420(15) Uani 1 1 d . . . . .
H21A H 0.498101 0.511692 0.220702 0.050 Uiso 1 1 calc R U . . .
C22A C 0.3937(8) 0.4616(7) 0.1409(5) 0.074(3) Uani 1 1 d . . . . .
H22A H 0.426940 0.490736 0.110793 0.111 Uiso 1 1 calc R U . . .
H22B H 0.317119 0.480826 0.145018 0.111 Uiso 1 1 calc R U . . .
H22C H 0.383103 0.413425 0.124225 0.111 Uiso 1 1 calc R U . . .
C23A C 0.4233(7) 0.4304(5) 0.2629(4) 0.055(2) Uani 1 1 d . . . . .
H23A H 0.360324 0.461661 0.270478 0.082 Uiso 1 1 calc R U . . .
H23B H 0.483731 0.425938 0.303106 0.082 Uiso 1 1 calc R U . . .
H23C H 0.390259 0.384010 0.249506 0.082 Uiso 1 1 calc R U . . .
N24A N 0.7215(4) 0.5965(3) 0.2437(2) 0.0283(10) Uani 1 1 d . . . . .
C25A C 0.7664(5) 0.6068(3) 0.1889(3) 0.0289(12) Uani 1 1 d . . . . .
C26A C 0.7127(6) 0.6528(4) 0.1387(3) 0.0353(14) Uani 1 1 d . . . . .
H26A H 0.743311 0.658202 0.100532 0.042 Uiso 1 1 calc R U . . .
C27A C 0.6112(7) 0.6909(4) 0.1471(3) 0.0421(16) Uani 1 1 d . . . . .
H27A H 0.574129 0.723101 0.114696 0.051 Uiso 1 1 calc R U . . .
C28A C 0.5658(6) 0.6808(4) 0.2036(3) 0.0360(14) Uani 1 1 d . . . . .
H28A H 0.497895 0.705803 0.209404 0.043 Uiso 1 1 calc R U . . .
C29A C 0.6230(6) 0.6330(4) 0.2512(3) 0.0326(13) Uani 1 1 d . . . . .
C30A C 0.8741(6) 0.5607(4) 0.1931(3) 0.0323(13) Uani 1 1 d . . . . .
N31A N 0.9002(4) 0.5175(3) 0.2422(3) 0.0312(11) Uani 1 1 d . . . . .
C32A C 1.0124(6) 0.4748(4) 0.2434(4) 0.0366(14) Uani 1 1 d . . . . .
H32A H 1.063857 0.478024 0.287966 0.044 Uiso 1 1 calc R U . . .
C33A C 1.0789(6) 0.5114(4) 0.1932(4) 0.0444(16) Uani 1 1 d . . . . .
H33A H 1.110813 0.475321 0.167657 0.053 Uiso 1 1 calc R U . . .
H33B H 1.145294 0.540359 0.216831 0.053 Uiso 1 1 calc R U . . .
S34A S 0.96950(17) 0.56755(11) 0.13842(9) 0.0466(4) Uani 1 1 d . . . . .
C35A C 0.9815(6) 0.3953(4) 0.2279(4) 0.0415(15) Uani 1 1 d . . . . .
H35A H 0.934487 0.378881 0.259873 0.050 Uiso 1 1 calc R U . . .
C36A C 0.9076(7) 0.3810(5) 0.1599(4) 0.0503(18) Uani 1 1 d . . . . .
H36A H 0.834324 0.408225 0.153405 0.075 Uiso 1 1 calc R U . . .
H36B H 0.888774 0.330731 0.155473 0.075 Uiso 1 1 calc R U . . .
H36C H 0.952434 0.394675 0.127253 0.075 Uiso 1 1 calc R U . . .
C37A C 1.0971(7) 0.3503(4) 0.2395(5) 0.0519(19) Uani 1 1 d . . . . .
H37A H 1.076723 0.300721 0.230699 0.078 Uiso 1 1 calc R U . . .
H37B H 1.139767 0.355566 0.284754 0.078 Uiso 1 1 calc R U . . .
H37C H 1.147220 0.366376 0.210235 0.078 Uiso 1 1 calc R U . . .
C38A C 0.5857(6) 0.6091(3) 0.3117(3) 0.0325(13) Uani 1 1 d . . . . .
N39A N 0.6514(5) 0.5601(3) 0.3463(2) 0.0299(10) Uani 1 1 d . . . . .
C40A C 0.6027(6) 0.5363(4) 0.4049(3) 0.0350(13) Uani 1 1 d . . . . .
H40A H 0.596623 0.483878 0.404093 0.042 Uiso 1 1 calc R U . . .
C41A C 0.4743(6) 0.5681(4) 0.3981(3) 0.0444(16) Uani 1 1 d . . . . .
H41A H 0.465291 0.588857 0.439928 0.053 Uiso 1 1 calc R U . . .
H41B H 0.414225 0.530717 0.385769 0.053 Uiso 1 1 calc R U . . .
S42A S 0.45512(16) 0.63710(10) 0.33355(9) 0.0452(4) Uani 1 1 d . . . . .
C43A C 0.6880(7) 0.5589(4) 0.4699(3) 0.0441(17) Uani 1 1 d . . . . .
H43A H 0.767255 0.538170 0.469499 0.053 Uiso 1 1 calc R U . . .
C44A C 0.7044(7) 0.6404(5) 0.4770(4) 0.0510(18) Uani 1 1 d . . . . .
H44A H 0.739772 0.658228 0.441726 0.076 Uiso 1 1 calc R U . . .
H44B H 0.756409 0.651184 0.519001 0.076 Uiso 1 1 calc R U . . .
H44C H 0.627430 0.662676 0.474599 0.076 Uiso 1 1 calc R U . . .
C45A C 0.6445(9) 0.5257(6) 0.5291(4) 0.062(2) Uani 1 1 d . . . . .
H45A H 0.705135 0.532326 0.568947 0.093 Uiso 1 1 calc R U . . .
H45B H 0.630131 0.475320 0.521417 0.093 Uiso 1 1 calc R U . . .
H45C H 0.571251 0.548727 0.533966 0.093 Uiso 1 1 calc R U . . .
Fe1B Fe 0.80677(7) 0.50614(4) 0.80552(4) 0.02234(19) Uani 1 1 d . . . . .
N2B N 0.7420(4) 0.4321(3) 0.7444(2) 0.0278(10) Uani 1 1 d . . . . .
C3B C 0.7808(6) 0.4253(3) 0.6873(3) 0.0305(12) Uani 1 1 d . . . . .
C4B C 0.7277(6) 0.3768(4) 0.6384(3) 0.0392(15) Uani 1 1 d . . . . .
H4B H 0.756112 0.371992 0.599443 0.047 Uiso 1 1 calc R U . . .
C5B C 0.6330(7) 0.3363(4) 0.6487(3) 0.0404(15) Uani 1 1 d . . . . .
H5B H 0.595810 0.304111 0.616283 0.049 Uiso 1 1 calc R U . . .
C6B C 0.5919(7) 0.3430(4) 0.7074(4) 0.0424(16) Uani 1 1 d . . . . .
H6B H 0.527806 0.315324 0.714899 0.051 Uiso 1 1 calc R U . . .
C7B C 0.6485(6) 0.3916(3) 0.7543(3) 0.0324(13) Uani 1 1 d . . . . .
C8B C 0.8807(6) 0.4746(3) 0.6885(3) 0.0310(13) Uani 1 1 d . . . . .
N9B N 0.9094(4) 0.5182(3) 0.7380(2) 0.0295(10) Uani 1 1 d . . . . .
C10B C 1.0171(6) 0.5608(3) 0.7285(4) 0.0365(14) Uani 1 1 d . . . . .
H10B H 1.082348 0.554894 0.767761 0.044 Uiso 1 1 calc R U . . .
C11B C 1.0518(7) 0.5214(5) 0.6688(4) 0.0529(19) Uani 1 1 d . . . . .
H11C H 1.066235 0.555511 0.635742 0.063 Uiso 1 1 calc R U . . .
H11D H 1.123797 0.492638 0.683365 0.063 Uiso 1 1 calc R U . . .
O12B O 0.9459(5) 0.4748(3) 0.6410(3) 0.0456(12) Uani 1 1 d . . . . .
C13B C 0.9894(6) 0.6400(4) 0.7179(3) 0.0357(14) Uani 1 1 d . . . . .
H13B H 0.956527 0.656662 0.755565 0.043 Uiso 1 1 calc R U . . .
C14B C 1.1074(7) 0.6823(4) 0.7192(5) 0.0510(18) Uani 1 1 d . . . . .
H14D H 1.158194 0.679321 0.762781 0.077 Uiso 1 1 calc R U . . .
H14E H 1.088420 0.731605 0.708313 0.077 Uiso 1 1 calc R U . . .
H14F H 1.148558 0.662049 0.687329 0.077 Uiso 1 1 calc R U . . .
C15B C 0.8954(7) 0.6551(5) 0.6552(4) 0.0508(18) Uani 1 1 d . . . . .
H15D H 0.926543 0.641679 0.617108 0.076 Uiso 1 1 calc R U . . .
H15E H 0.876311 0.705341 0.653009 0.076 Uiso 1 1 calc R U . . .
H15F H 0.823938 0.627840 0.655940 0.076 Uiso 1 1 calc R U . . .
C16B C 0.6184(6) 0.4147(4) 0.8163(3) 0.0349(14) Uani 1 1 d . . . . .
N17B N 0.6795(5) 0.4660(3) 0.8491(3) 0.0318(11) Uani 1 1 d . . . . .
C18B C 0.6231(7) 0.4838(4) 0.9056(4) 0.0449(17) Uani 1 1 d . . . . .
H18B H 0.601396 0.534779 0.903429 0.054 Uiso 1 1 calc R U . . .
C19B C 0.5069(8) 0.4383(5) 0.8905(4) 0.057(2) Uani 1 1 d . . . . .
H19C H 0.499177 0.410168 0.928989 0.068 Uiso 1 1 calc R U . . .
H19D H 0.436472 0.468786 0.877895 0.068 Uiso 1 1 calc R U . . .
O20B O 0.5201(4) 0.3914(3) 0.8351(2) 0.0461(12) Uani 1 1 d . . . . .
C21B C 0.7072(7) 0.4687(4) 0.9717(3) 0.0410(16) Uani 1 1 d . . . . .
H21B H 0.781375 0.496171 0.973341 0.049 Uiso 1 1 calc R U . . .
C22B C 0.6498(9) 0.4953(6) 1.0278(4) 0.060(2) Uani 1 1 d . . . . .
H22D H 0.624350 0.544201 1.019375 0.091 Uiso 1 1 calc R U . . .
H22E H 0.707646 0.492627 1.069169 0.091 Uiso 1 1 calc R U . . .
H22F H 0.581377 0.465980 1.030170 0.091 Uiso 1 1 calc R U . . .
C23B C 0.7422(9) 0.3886(5) 0.9815(4) 0.059(2) Uani 1 1 d . . . . .
H23D H 0.671740 0.360755 0.983247 0.088 Uiso 1 1 calc R U . . .
H23E H 0.800648 0.382777 1.022323 0.088 Uiso 1 1 calc R U . . .
H23F H 0.775863 0.372488 0.945057 0.088 Uiso 1 1 calc R U . . .
N24B N 0.8647(4) 0.5824(3) 0.8639(2) 0.0252(9) Uani 1 1 d . . . . .
C25B C 0.8166(6) 0.6492(3) 0.8511(3) 0.0315(13) Uani 1 1 d . . . . .
C26B C 0.8576(7) 0.7060(4) 0.8928(4) 0.0405(15) Uani 1 1 d . . . . .
H26B H 0.826064 0.751832 0.883207 0.049 Uiso 1 1 calc R U . . .
C27B C 0.9470(8) 0.6936(4) 0.9494(4) 0.0460(17) Uani 1 1 d . . . . .
H27B H 0.974452 0.731157 0.978428 0.055 Uiso 1 1 calc R U . . .
C28B C 0.9953(7) 0.6252(4) 0.9626(3) 0.0387(15) Uani 1 1 d . . . . .
H28B H 1.054950 0.616359 1.000232 0.046 Uiso 1 1 calc R U . . .
C29B C 0.9526(6) 0.5710(3) 0.9184(3) 0.0299(12) Uani 1 1 d . . . . .
C30B C 0.7237(6) 0.6481(3) 0.7905(3) 0.0310(12) Uani 1 1 d . . . . .
N31B N 0.6983(4) 0.5853(3) 0.7626(2) 0.0270(10) Uani 1 1 d . . . . .
C32B C 0.5990(5) 0.5881(3) 0.7034(3) 0.0315(13) Uani 1 1 d . . . . .
H32B H 0.623695 0.560061 0.668262 0.038 Uiso 1 1 calc R U . . .
C33B C 0.5839(7) 0.6664(4) 0.6799(4) 0.0445(16) Uani 1 1 d . . . . .
H33C H 0.499094 0.677891 0.665052 0.053 Uiso 1 1 calc R U . . .
H33D H 0.623813 0.674108 0.643257 0.053 Uiso 1 1 calc R U . . .
S34B S 0.65138(17) 0.72238(9) 0.75019(10) 0.0469(4) Uani 1 1 d . . . . .
C35B C 0.4830(6) 0.5548(4) 0.7163(4) 0.0482(19) Uani 1 1 d . . . . .
H35B H 0.504581 0.508084 0.737444 0.058 Uiso 1 1 calc R U . . .
C36B C 0.4275(8) 0.5999(7) 0.7649(5) 0.075(3) Uani 1 1 d . . . . .
H36D H 0.391685 0.642453 0.742796 0.112 Uiso 1 1 calc R U . . .
H36E H 0.489416 0.613212 0.802428 0.112 Uiso 1 1 calc R U . . .
H36F H 0.366897 0.572309 0.779759 0.112 Uiso 1 1 calc R U . . .
C37B C 0.3926(7) 0.5405(5) 0.6509(5) 0.066(3) Uani 1 1 d . . . . .
H37D H 0.369186 0.585217 0.628735 0.099 Uiso 1 1 calc R U . . .
H37E H 0.322691 0.516948 0.660074 0.099 Uiso 1 1 calc R U . . .
H37F H 0.429298 0.510408 0.622917 0.099 Uiso 1 1 calc R U . . .
C38B C 0.9895(6) 0.4951(3) 0.9194(3) 0.0307(12) Uani 1 1 d . . . . .
N39B N 0.9386(4) 0.4564(3) 0.8704(2) 0.0281(10) Uani 1 1 d . . . . .
C40B C 0.9851(6) 0.3815(3) 0.8741(3) 0.0377(15) Uani 1 1 d . . . . .
H40B H 0.915983 0.348888 0.863380 0.045 Uiso 1 1 calc R U . . .
C41B C 1.0483(7) 0.3691(4) 0.9470(4) 0.0493(18) Uani 1 1 d . . . . .
H41C H 1.119034 0.339135 0.949261 0.059 Uiso 1 1 calc R U . . .
H41D H 0.994212 0.345058 0.970620 0.059 Uiso 1 1 calc R U . . .
S42B S 1.09201(17) 0.45638(10) 0.98432(8) 0.0436(4) Uani 1 1 d . . . . .
C43B C 1.0663(7) 0.3684(4) 0.8239(4) 0.0457(17) Uani 1 1 d . . . . .
H43B H 1.019699 0.381382 0.779812 0.055 Uiso 1 1 calc R U . . .
C44B C 1.1799(7) 0.4139(5) 0.8373(5) 0.058(2) Uani 1 1 d . . . . .
H44D H 1.235384 0.395554 0.875501 0.087 Uiso 1 1 calc R U . . .
H44E H 1.159591 0.462614 0.845507 0.087 Uiso 1 1 calc R U . . .
H44F H 1.216586 0.412356 0.799399 0.087 Uiso 1 1 calc R U . . .
C45B C 1.0964(10) 0.2893(5) 0.8223(5) 0.071(3) Uani 1 1 d . . . . .
H45D H 1.138669 0.280581 0.787303 0.107 Uiso 1 1 calc R U . . .
H45E H 1.023325 0.261740 0.814362 0.107 Uiso 1 1 calc R U . . .
H45F H 1.146340 0.275527 0.864078 0.107 Uiso 1 1 calc R U . . .
Cl4A Cl 0.7814(3) 0.20679(16) 0.86010(18) 0.0383(6) Uani 0.67 1 d D . P A 1
O47A O 0.8091(11) 0.2194(6) 0.7993(5) 0.079(3) Uiso 0.67 1 d D . P A 1
O48A O 0.7486(10) 0.1341(5) 0.8615(6) 0.072(3) Uiso 0.67 1 d D . P A 1
O49A O 0.8708(10) 0.2269(6) 0.9193(5) 0.054(3) Uiso 0.67 1 d D . P A 1
O50A O 0.6780(8) 0.2515(5) 0.8663(5) 0.058(2) Uiso 0.67 1 d D . P A 1
Cl4B Cl 0.7683(8) 0.1988(5) 0.8799(4) 0.052(2) Uiso 0.33 1 d D . P B 2
O47B O 0.735(3) 0.2372(18) 0.8178(14) 0.123(11) Uiso 0.33 1 d D . P B 2
O48B O 0.7813(16) 0.1242(8) 0.8927(9) 0.050(4) Uiso 0.33 1 d D . P B 2
O49B O 0.8903(14) 0.2219(8) 0.9075(8) 0.030(4) Uiso 0.33 1 d D . P B 2
O50B O 0.672(2) 0.2299(15) 0.9006(14) 0.092(7) Uiso 0.33 1 d D . P B 2
Cl5A Cl 0.7391(6) 0.8339(3) 0.3905(3) 0.0467(16) Uiso 0.43 1 d D . P C 1
O52A O 0.8110(12) 0.7948(7) 0.4453(6) 0.052(3) Uiso 0.43 1 d D . P C 1
O53A O 0.8116(15) 0.8867(8) 0.3686(9) 0.079(5) Uiso 0.43 1 d D . P C 1
O54A O 0.6898(14) 0.7769(7) 0.3423(7) 0.054(4) Uiso 0.43 1 d D . P C 1
O55A O 0.6386(14) 0.8627(9) 0.4123(9) 0.070(5) Uiso 0.43 1 d D . P C 1
Cl5B Cl 0.7487(3) 0.82976(16) 0.3671(2) 0.0427(8) Uani 0.57 1 d D . P D 2
O52B O 0.7096(12) 0.7718(6) 0.3254(7) 0.065(4) Uiso 0.57 1 d D . P D 2
O53B O 0.7989(12) 0.8801(7) 0.3302(7) 0.083(4) Uiso 0.57 1 d D . P D 2
O54B O 0.8366(10) 0.8065(6) 0.4249(5) 0.058(3) Uiso 0.57 1 d D . P D 2
O55B O 0.6477(11) 0.8644(7) 0.3889(7) 0.067(3) Uiso 0.57 1 d D . P D 2
Cl5C Cl 0.6294(3) 0.2584(2) 0.46452(18) 0.0447(9) Uiso 0.53 1 d D . P E 1
O57A O 0.7271(10) 0.2689(7) 0.5198(6) 0.057(3) Uiso 0.53 1 d D . P E 1
O58A O 0.5405(12) 0.2236(8) 0.4945(7) 0.074(4) Uiso 0.53 1 d D . P E 1
O59A O 0.6858(14) 0.2040(8) 0.4280(7) 0.069(4) Uiso 0.53 1 d D . P E 1
O60A O 0.5814(18) 0.3136(10) 0.4285(9) 0.113(7) Uiso 0.53 1 d D . P E 1
Cl5D Cl 0.6452(4) 0.2326(3) 0.4646(2) 0.0449(10) Uiso 0.47 1 d D . P F 2
O57B O 0.7205(16) 0.1877(10) 0.4376(8) 0.070(5) Uiso 0.47 1 d D . P F 2
O58B O 0.5524(18) 0.1881(12) 0.4785(10) 0.099(6) Uiso 0.47 1 d D . P F 2
O59B O 0.5870(15) 0.2875(9) 0.4108(8) 0.067(4) Uiso 0.47 1 d D . P F 2
O60B O 0.7112(16) 0.2983(10) 0.5073(9) 0.080(5) Uiso 0.47 1 d D . P F 2
Cl6A Cl 0.6226(6) 0.7914(4) 0.9652(3) 0.0468(17) Uiso 0.34 1 d D U P G 1
O62A O 0.657(2) 0.7663(11) 1.0269(8) 0.076(4) Uiso 0.34 1 d D U P G 1
O63A O 0.5105(15) 0.8314(10) 0.9543(9) 0.068(4) Uiso 0.34 1 d D U P G 1
O64A O 0.5808(17) 0.7345(10) 0.9099(9) 0.064(4) Uiso 0.34 1 d D U P G 1
O65A O 0.7149(12) 0.8281(7) 0.9443(7) 0.041(3) Uiso 0.34 1 d D U P G 1
Cl6B Cl 0.6106(7) 0.7715(6) 0.9652(4) 0.0439(18) Uiso 0.33 1 d D U P H 2
O62B O 0.6641(19) 0.8049(11) 0.9182(10) 0.071(4) Uiso 0.33 1 d D U P H 2
O63B O 0.6439(17) 0.7024(8) 0.9855(9) 0.060(4) Uiso 0.33 1 d D U P H 2
O64B O 0.4812(14) 0.7842(12) 0.9462(11) 0.076(4) Uiso 0.33 1 d D U P H 2
O65B O 0.6365(18) 0.8114(10) 1.0338(8) 0.065(4) Uiso 0.33 1 d D U P H 2
Cl6C Cl 0.6039(6) 0.7469(4) 0.9611(3) 0.0444(15) Uiso 0.33 1 d D U P I 3
O62C O 0.7124(17) 0.7688(10) 1.0094(9) 0.065(4) Uiso 0.33 1 d D U P I 3
O63C O 0.6045(18) 0.7671(11) 0.8970(7) 0.060(4) Uiso 0.33 1 d D U P I 3
O64C O 0.605(2) 0.6711(9) 0.9660(10) 0.071(4) Uiso 0.33 1 d D U P I 3
O65C O 0.507(2) 0.7816(11) 0.9863(11) 0.066(4) Uiso 0.33 1 d . U P I 3
C67 C 0.7196(13) 0.1275(9) 0.0738(6) 0.104(5) Uani 1 1 d D . . . .
C66A C 0.653(3) 0.1629(17) 0.0103(12) 0.106(9) Uiso 0.52 1 d D . P J 1
H66A H 0.666193 0.136087 -0.027273 0.159 Uiso 0.52 1 calc R U P J 1
H66B H 0.681822 0.211049 0.008081 0.159 Uiso 0.52 1 calc R U P J 1
H66C H 0.568078 0.163991 0.009880 0.159 Uiso 0.52 1 calc R U P J 1
N68A N 0.7633(19) 0.0961(11) 0.1187(9) 0.075(5) Uiso 0.52 1 d D . P J 1
C66B C 0.645(5) 0.116(3) 0.0060(16) 0.19(2) Uiso 0.48 1 d D . P J 2
H66D H 0.565239 0.133746 0.004130 0.288 Uiso 0.48 1 calc R U P J 2
H66E H 0.642181 0.065813 -0.004171 0.288 Uiso 0.48 1 calc R U P J 2
H66F H 0.680755 0.141484 -0.025655 0.288 Uiso 0.48 1 calc R U P J 2
N68B N 0.796(2) 0.1207(15) 0.1235(10) 0.088(7) Uiso 0.48 1 d D . P J 2
C70 C 0.7292(12) 0.8993(8) 0.5791(7) 0.100(4) Uani 1 1 d D . . . .
C69A C 0.699(2) 0.8203(9) 0.5656(12) 0.086(6) Uiso 0.59 1 d D . P K 1
H69A H 0.769081 0.791663 0.582991 0.129 Uiso 0.59 1 calc R U P K 1
H69B H 0.674682 0.812585 0.518558 0.129 Uiso 0.59 1 calc R U P K 1
H69C H 0.634823 0.806747 0.586744 0.129 Uiso 0.59 1 calc R U P K 1
N71A N 0.779(2) 0.9534(10) 0.5974(11) 0.087(7) Uiso 0.59 1 d D . P K 1
C69B C 0.664(3) 0.8387(14) 0.5423(15) 0.080(8) Uiso 0.41 1 d D . P K 2
H69D H 0.720793 0.805202 0.531177 0.121 Uiso 0.41 1 calc R U P K 2
H69E H 0.612243 0.856048 0.502378 0.121 Uiso 0.41 1 calc R U P K 2
H69F H 0.616429 0.815376 0.569472 0.121 Uiso 0.41 1 calc R U P K 2
N71B N 0.7762(17) 0.9454(9) 0.6145(10) 0.043(5) Uiso 0.41 1 d D . P K 2

loop_
_atom_site_aniso_label
_atom_site_aniso_U_11
_atom_site_aniso_U_22
_atom_site_aniso_U_33
_atom_site_aniso_U_23
_atom_site_aniso_U_13
_atom_site_aniso_U_12
Fe1A 0.0190(4) 0.0239(4) 0.0263(4) 0.0010(3) 0.0056(3) 0.0004(3)
N2A 0.026(2) 0.023(2) 0.029(2) -0.0015(19) 0.0109(19) 0.0009(18)
C3A 0.026(3) 0.030(3) 0.033(3) 0.003(2) 0.007(2) 0.003(2)
C4A 0.032(3) 0.036(3) 0.037(3) 0.008(3) 0.004(3) 0.001(3)
C5A 0.043(4) 0.035(3) 0.046(4) 0.013(3) 0.010(3) 0.006(3)
C6A 0.043(4) 0.028(3) 0.046(4) 0.004(3) 0.018(3) 0.003(3)
C7A 0.029(3) 0.022(3) 0.034(3) 0.000(2) 0.015(2) -0.003(2)
C8A 0.025(3) 0.031(3) 0.034(3) -0.004(2) 0.007(2) -0.004(2)
N9A 0.029(2) 0.023(2) 0.033(2) 0.0007(19) 0.007(2) -0.0007(19)
C10A 0.044(4) 0.022(3) 0.053(4) -0.003(3) 0.007(3) -0.007(3)
C11A 0.054(4) 0.031(3) 0.043(4) -0.006(3) 0.003(3) -0.011(3)
O12A 0.043(3) 0.038(2) 0.037(2) -0.0002(19) -0.004(2) -0.007(2)
C13A 0.046(4) 0.039(4) 0.045(4) 0.003(3) 0.004(3) -0.015(3)
C14A 0.043(4) 0.064(5) 0.065(5) 0.006(4) 0.014(4) -0.016(4)
C15A 0.073(6) 0.036(4) 0.068(5) 0.002(4) 0.006(4) -0.026(4)
C16A 0.028(3) 0.032(3) 0.035(3) -0.007(2) 0.014(3) -0.009(2)
N17A 0.023(2) 0.036(3) 0.027(2) -0.003(2) 0.0079(19) -0.005(2)
C18A 0.028(3) 0.048(4) 0.032(3) -0.012(3) 0.009(3) -0.011(3)
C19A 0.041(4) 0.046(4) 0.042(4) -0.015(3) 0.010(3) -0.013(3)
O20A 0.048(3) 0.034(2) 0.047(3) -0.013(2) 0.015(2) -0.019(2)
C21A 0.024(3) 0.055(4) 0.048(4) -0.008(3) 0.010(3) -0.006(3)
C22A 0.031(4) 0.128(10) 0.059(5) -0.005(6) 0.001(4) 0.006(5)
C23A 0.033(4) 0.067(5) 0.069(5) -0.019(4) 0.024(4) -0.013(3)
N24A 0.024(2) 0.031(3) 0.028(2) -0.0014(19) 0.003(2) -0.001(2)
C25A 0.026(3) 0.032(3) 0.029(3) 0.003(2) 0.007(2) -0.006(2)
C26A 0.035(3) 0.037(3) 0.032(3) 0.002(3) 0.002(3) -0.009(3)
C27A 0.041(4) 0.042(4) 0.036(3) 0.008(3) -0.007(3) -0.003(3)
C28A 0.032(3) 0.041(4) 0.033(3) 0.004(3) 0.001(3) 0.007(3)
C29A 0.025(3) 0.037(3) 0.033(3) -0.002(2) 0.002(2) 0.003(2)
C30A 0.026(3) 0.037(3) 0.036(3) -0.002(3) 0.012(2) -0.005(2)
N31A 0.027(2) 0.025(2) 0.042(3) -0.004(2) 0.007(2) -0.002(2)
C32A 0.025(3) 0.041(4) 0.046(4) -0.001(3) 0.013(3) 0.002(3)
C33A 0.032(3) 0.047(4) 0.059(4) 0.004(3) 0.019(3) 0.002(3)
S34A 0.0381(9) 0.0588(11) 0.0494(9) 0.0119(8) 0.0236(8) 0.0011(8)
C35A 0.032(3) 0.040(4) 0.057(4) -0.001(3) 0.018(3) 0.006(3)
C36A 0.046(4) 0.048(4) 0.059(4) -0.009(4) 0.016(4) 0.002(3)
C37A 0.041(4) 0.042(4) 0.075(5) -0.004(4) 0.015(4) 0.011(3)
C38A 0.030(3) 0.037(3) 0.030(3) -0.003(2) 0.004(2) 0.006(2)
N39A 0.027(2) 0.034(3) 0.029(2) 0.001(2) 0.006(2) 0.000(2)
C40A 0.041(3) 0.036(3) 0.031(3) -0.001(2) 0.016(3) 0.001(3)
C41A 0.033(3) 0.061(5) 0.042(3) -0.002(3) 0.014(3) 0.002(3)
S42A 0.0332(8) 0.0537(10) 0.0513(9) 0.0024(8) 0.0145(7) 0.0150(7)
C43A 0.045(4) 0.055(4) 0.034(3) 0.008(3) 0.013(3) 0.020(3)
C44A 0.047(4) 0.059(5) 0.045(4) -0.017(3) 0.007(3) 0.000(4)
C45A 0.067(5) 0.081(6) 0.041(4) 0.015(4) 0.018(4) 0.014(5)
Fe1B 0.0203(4) 0.0214(4) 0.0256(4) 0.0001(3) 0.0055(3) -0.0012(3)
N2B 0.025(2) 0.024(2) 0.032(2) 0.0037(19) 0.002(2) 0.0036(18)
C3B 0.032(3) 0.028(3) 0.031(3) -0.001(2) 0.004(2) 0.006(2)
C4B 0.040(4) 0.039(4) 0.035(3) -0.004(3) 0.001(3) 0.009(3)
C5B 0.045(4) 0.034(3) 0.037(3) -0.005(3) -0.004(3) -0.003(3)
C6B 0.036(3) 0.037(3) 0.049(4) 0.001(3) -0.004(3) -0.010(3)
C7B 0.030(3) 0.032(3) 0.033(3) 0.006(2) 0.000(2) 0.000(2)
C8B 0.029(3) 0.031(3) 0.035(3) 0.004(2) 0.011(3) 0.006(2)
N9B 0.027(2) 0.026(2) 0.037(3) 0.003(2) 0.009(2) 0.004(2)
C10B 0.030(3) 0.031(3) 0.053(4) -0.002(3) 0.017(3) -0.002(2)
C11B 0.043(4) 0.051(4) 0.075(5) -0.013(4) 0.036(4) -0.009(3)
O12B 0.043(3) 0.045(3) 0.057(3) -0.011(2) 0.029(2) 0.001(2)
C13B 0.033(3) 0.033(3) 0.045(3) 0.002(3) 0.016(3) -0.004(3)
C14B 0.043(4) 0.047(4) 0.069(5) 0.002(4) 0.023(4) -0.009(3)
C15B 0.046(4) 0.056(5) 0.051(4) 0.012(4) 0.013(3) -0.001(3)
C16B 0.029(3) 0.042(4) 0.033(3) 0.004(3) 0.007(3) -0.009(3)
N17B 0.029(3) 0.037(3) 0.031(2) -0.001(2) 0.008(2) -0.008(2)
C18B 0.047(4) 0.053(4) 0.042(4) -0.005(3) 0.026(3) -0.016(3)
C19B 0.044(4) 0.085(6) 0.045(4) -0.008(4) 0.018(3) -0.026(4)
O20B 0.033(2) 0.061(3) 0.044(3) 0.000(2) 0.009(2) -0.019(2)
C21B 0.040(4) 0.052(4) 0.035(3) -0.002(3) 0.015(3) -0.012(3)
C22B 0.061(5) 0.080(6) 0.045(4) -0.014(4) 0.021(4) -0.016(5)
C23B 0.077(6) 0.060(5) 0.043(4) 0.001(4) 0.019(4) -0.008(4)
N24B 0.024(2) 0.023(2) 0.030(2) 0.0010(18) 0.0103(19) 0.0030(18)
C25B 0.031(3) 0.026(3) 0.040(3) -0.002(2) 0.013(3) 0.001(2)
C26B 0.047(4) 0.029(3) 0.046(4) -0.009(3) 0.012(3) 0.004(3)
C27B 0.061(5) 0.032(3) 0.046(4) -0.014(3) 0.014(4) -0.006(3)
C28B 0.041(4) 0.044(4) 0.033(3) -0.008(3) 0.011(3) -0.010(3)
C29B 0.031(3) 0.031(3) 0.030(3) 0.000(2) 0.009(2) -0.005(2)
C30B 0.032(3) 0.028(3) 0.037(3) 0.002(2) 0.015(3) 0.003(2)
N31B 0.023(2) 0.027(2) 0.032(2) 0.000(2) 0.009(2) 0.0026(19)
C32B 0.021(3) 0.032(3) 0.040(3) 0.010(2) 0.002(2) 0.006(2)
C33B 0.039(4) 0.034(3) 0.057(4) 0.009(3) 0.002(3) 0.005(3)
S34B 0.0431(9) 0.0279(8) 0.0675(11) 0.0039(7) 0.0066(8) 0.0115(7)
C35B 0.017(3) 0.055(4) 0.072(5) 0.021(4) 0.009(3) 0.006(3)
C36B 0.035(4) 0.111(9) 0.086(7) 0.016(6) 0.030(5) 0.014(5)
C37B 0.035(4) 0.065(6) 0.090(6) 0.017(5) -0.003(4) -0.008(4)
C38B 0.030(3) 0.030(3) 0.032(3) 0.001(2) 0.007(2) -0.005(2)
N39B 0.027(2) 0.020(2) 0.036(2) 0.0020(19) 0.006(2) -0.0017(19)
C40B 0.041(4) 0.018(3) 0.048(4) 0.003(2) -0.005(3) 0.004(2)
C41B 0.048(4) 0.033(4) 0.060(4) 0.011(3) -0.006(4) 0.001(3)
S42B 0.0459(9) 0.0413(8) 0.0362(8) 0.0067(7) -0.0078(7) -0.0029(7)
C43B 0.041(4) 0.038(4) 0.055(4) -0.007(3) 0.004(3) 0.015(3)
C44B 0.035(4) 0.064(5) 0.072(5) -0.010(4) 0.005(4) 0.011(4)
C45B 0.089(7) 0.052(5) 0.065(5) -0.004(4) -0.003(5) 0.034(5)
Cl4A 0.0356(14) 0.0403(14) 0.0386(15) -0.0020(12) 0.0067(13) -0.0093(10)
Cl5B 0.052(2) 0.0295(15) 0.045(2) -0.0064(14) 0.0071(17) -0.0005(12)
C67 0.095(9) 0.150(14) 0.075(7) 0.039(8) 0.033(7) 0.038(9)
C70 0.079(8) 0.115(11) 0.108(10) -0.028(9) 0.025(7) 0.001(8)

loop_
_atom_type_symbol
_atom_type_description
_atom_type_scat_dispersion_real
_atom_type_scat_dispersion_imag
_atom_type_scat_source
C C 0.0181 0.0091 'International Tables Vol C Tables 4.2.6.8 and 6.1.1.4'
H H 0.0000 0.0000 'International Tables Vol C Tables 4.2.6.8 and 6.1.1.4'
N N 0.0311 0.0180 'International Tables Vol C Tables 4.2.6.8 and 6.1.1.4'
O O 0.0492 0.0322 'International Tables Vol C Tables 4.2.6.8 and 6.1.1.4'
Fe Fe -1.1336 3.1974 'International Tables Vol C Tables 4.2.6.8 and 6.1.1.4'
S S 0.3331 0.5567 'International Tables Vol C Tables 4.2.6.8 and 6.1.1.4'
Cl Cl 0.3639 0.7018 'International Tables Vol C Tables 4.2.6.8 and 6.1.1.4'

loop_
_geom_angle_atom_site_label_1
_geom_angle_atom_site_label_2
_geom_angle_atom_site_label_3
_geom_angle
_geom_angle_site_symmetry_1
_geom_angle_site_symmetry_3
_geom_angle_publ_flag
N2A Fe1A N9A 78.9(2) . . ?
N2A Fe1A N17A 79.3(2) . . ?
N2A Fe1A N31A 100.7(2) . . ?
N2A Fe1A N39A 100.4(2) . . ?
N9A Fe1A N17A 158.2(2) . . ?
N9A Fe1A N31A 92.7(2) . . ?
N9A Fe1A N39A 92.3(2) . . ?
N17A Fe1A N31A 91.4(2) . . ?
N17A Fe1A N39A 91.6(2) . . ?
N24A Fe1A N2A 178.5(2) . . ?
N24A Fe1A N9A 102.6(2) . . ?
N24A Fe1A N17A 99.3(2) . . ?
N24A Fe1A N31A 79.4(2) . . ?
N24A Fe1A N39A 79.4(2) . . ?
N39A Fe1A N31A 158.8(2) . . ?
C3A N2A Fe1A 120.3(4) . . ?
C3A N2A C7A 119.4(5) . . ?
C7A N2A Fe1A 120.3(4) . . ?
N2A C3A C4A 121.8(6) . . ?
N2A C3A C8A 108.3(5) . . ?
C4A C3A C8A 129.9(6) . . ?
C3A C4A H4A 121.2 . . ?
C5A C4A C3A 117.6(6) . . ?
C5A C4A H4A 121.2 . . ?
C4A C5A H5A 119.5 . . ?
C6A C5A C4A 121.1(6) . . ?
C6A C5A H5A 119.5 . . ?
C5A C6A H6A 120.9 . . ?
C7A C6A C5A 118.2(6) . . ?
C7A C6A H6A 120.9 . . ?
N2A C7A C6A 121.8(6) . . ?
N2A C7A C16A 107.7(5) . . ?
C6A C7A C16A 130.5(6) . . ?
N9A C8A C3A 118.1(5) . . ?
N9A C8A O12A 118.4(6) . . ?
O12A C8A C3A 123.4(6) . . ?
C8A N9A Fe1A 114.2(4) . . ?
C8A N9A C10A 107.9(5) . . ?
C10A N9A Fe1A 137.7(4) . . ?
N9A C10A H10A 109.7 . . ?
N9A C10A C11A 101.5(5) . . ?
N9A C10A C13A 110.9(6) . . ?
C11A C10A H10A 109.7 . . ?
C13A C10A H10A 109.7 . . ?
C13A C10A C11A 115.0(6) . . ?
C10A C11A H11A 110.8 . . ?
C10A C11A H11B 110.8 . . ?
H11A C11A H11B 108.9 . . ?
O12A C11A C10A 104.8(5) . . ?
O12A C11A H11A 110.8 . . ?
O12A C11A H11B 110.8 . . ?
C8A O12A C11A 105.0(5) . . ?
C10A C13A H13A 107.7 . . ?
C10A C13A C15A 108.6(7) . . ?
C14A C13A C10A 114.1(6) . . ?
C14A C13A H13A 107.7 . . ?
C14A C13A C15A 110.7(7) . . ?
C15A C13A H13A 107.7 . . ?
C13A C14A H14A 109.5 . . ?
C13A C14A H14B 109.5 . . ?
C13A C14A H14C 109.5 . . ?
H14A C14A H14B 109.5 . . ?
H14A C14A H14C 109.5 . . ?
H14B C14A H14C 109.5 . . ?
C13A C15A H15A 109.5 . . ?
C13A C15A H15B 109.5 . . ?
C13A C15A H15C 109.5 . . ?
H15A C15A H15B 109.5 . . ?
H15A C15A H15C 109.5 . . ?
H15B C15A H15C 109.5 . . ?
N17A C16A C7A 118.8(5) . . ?
N17A C16A O20A 118.4(6) . . ?
O20A C16A C7A 122.8(6) . . ?
C16A N17A Fe1A 113.9(4) . . ?
C16A N17A C18A 108.6(5) . . ?
C18A N17A Fe1A 137.4(4) . . ?
N17A C18A H18A 109.3 . . ?
N17A C18A C19A 101.3(6) . . ?
N17A C18A C21A 110.7(5) . . ?
C19A C18A H18A 109.3 . . ?
C21A C18A H18A 109.3 . . ?
C21A C18A C19A 116.5(6) . . ?
C18A C19A H19A 110.8 . . ?
C18A C19A H19B 110.8 . . ?
H19A C19A H19B 108.9 . . ?
O20A C19A C18A 104.7(5) . . ?
O20A C19A H19A 110.8 . . ?
O20A C19A H19B 110.8 . . ?
C16A O20A C19A 105.5(5) . . ?
C18A C21A H21A 106.7 . . ?
C22A C21A C18A 110.9(6) . . ?
C22A C21A H21A 106.7 . . ?
C23A C21A C18A 112.5(7) . . ?
C23A C21A H21A 106.7 . . ?
C23A C21A C22A 113.0(7) . . ?
C21A C22A H22A 109.5 . . ?
C21A C22A H22B 109.5 . . ?
C21A C22A H22C 109.5 . . ?
H22A C22A H22B 109.5 . . ?
H22A C22A H22C 109.5 . . ?
H22B C22A H22C 109.5 . . ?
C21A C23A H23A 109.5 . . ?
C21A C23A H23B 109.5 . . ?
C21A C23A H23C 109.5 . . ?
H23A C23A H23B 109.5 . . ?
H23A C23A H23C 109.5 . . ?
H23B C23A H23C 109.5 . . ?
C25A N24A Fe1A 120.2(4) . . ?
C29A N24A Fe1A 119.8(4) . . ?
C29A N24A C25A 119.8(5) . . ?
N24A C25A C26A 122.0(6) . . ?
N24A C25A C30A 108.9(5) . . ?
C26A C25A C30A 129.1(6) . . ?
C25A C26A H26A 121.1 . . ?
C25A C26A C27A 117.9(6) . . ?
C27A C26A H26A 121.1 . . ?
C26A C27A H27A 120.0 . . ?
C28A C27A C26A 120.1(6) . . ?
C28A C27A H27A 120.0 . . ?
C27A C28A H28A 120.6 . . ?
C27A C28A C29A 118.9(6) . . ?
C29A C28A H28A 120.6 . . ?
N24A C29A C28A 121.4(6) . . ?
N24A C29A C38A 110.0(5) . . ?
C28A C29A C38A 128.5(6) . . ?
C25A C30A S34A 123.0(5) . . ?
N31A C30A C25A 117.4(6) . . ?
N31A C30A S34A 119.5(5) . . ?
C30A N31A Fe1A 113.8(4) . . ?
C30A N31A C32A 113.6(5) . . ?
C32A N31A Fe1A 132.4(4) . . ?
N31A C32A H32A 108.5 . . ?
N31A C32A C33A 106.6(5) . . ?
N31A C32A C35A 110.6(5) . . ?
C33A C32A H32A 108.5 . . ?
C35A C32A H32A 108.5 . . ?
C35A C32A C33A 113.9(6) . . ?
C32A C33A H33A 110.2 . . ?
C32A C33A H33B 110.2 . . ?
C32A C33A S34A 107.4(5) . . ?
H33A C33A H33B 108.5 . . ?
S34A C33A H33A 110.2 . . ?
S34A C33A H33B 110.2 . . ?
C30A S34A C33A 89.6(3) . . ?
C32A C35A H35A 107.2 . . ?
C36A C35A C32A 115.1(6) . . ?
C36A C35A H35A 107.2 . . ?
C36A C35A C37A 109.8(6) . . ?
C37A C35A C32A 110.2(6) . . ?
C37A C35A H35A 107.2 . . ?
C35A C36A H36A 109.5 . . ?
C35A C36A H36B 109.5 . . ?
C35A C36A H36C 109.5 . . ?
H36A C36A H36B 109.5 . . ?
H36A C36A H36C 109.5 . . ?
H36B C36A H36C 109.5 . . ?
C35A C37A H37A 109.5 . . ?
C35A C37A H37B 109.5 . . ?
C35A C37A H37C 109.5 . . ?
H37A C37A H37B 109.5 . . ?
H37A C37A H37C 109.5 . . ?
H37B C37A H37C 109.5 . . ?
C29A C38A S42A 123.4(5) . . ?
N39A C38A C29A 116.4(5) . . ?
N39A C38A S42A 119.9(5) . . ?
C38A N39A Fe1A 114.4(4) . . ?
C38A N39A C40A 112.6(5) . . ?
C40A N39A Fe1A 132.8(4) . . ?
N39A C40A H40A 108.5 . . ?
N39A C40A C41A 108.3(5) . . ?
N39A C40A C43A 110.4(5) . . ?
C41A C40A H40A 108.5 . . ?
C43A C40A H40A 108.5 . . ?
C43A C40A C41A 112.5(5) . . ?
C40A C41A H41A 110.2 . . ?
C40A C41A H41B 110.2 . . ?
C40A C41A S42A 107.4(5) . . ?
H41A C41A H41B 108.5 . . ?
S42A C41A H41A 110.2 . . ?
S42A C41A H41B 110.2 . . ?
C38A S42A C41A 90.0(3) . . ?
C40A C43A H43A 107.3 . . ?
C40A C43A C45A 109.4(7) . . ?
C44A C43A C40A 113.3(6) . . ?
C44A C43A H43A 107.3 . . ?
C44A C43A C45A 112.0(7) . . ?
C45A C43A H43A 107.3 . . ?
C43A C44A H44A 109.5 . . ?
C43A C44A H44B 109.5 . . ?
C43A C44A H44C 109.5 . . ?
H44A C44A H44B 109.5 . . ?
H44A C44A H44C 109.5 . . ?
H44B C44A H44C 109.5 . . ?
C43A C45A H45A 109.5 . . ?
C43A C45A H45B 109.5 . . ?
C43A C45A H45C 109.5 . . ?
H45A C45A H45B 109.5 . . ?
H45A C45A H45C 109.5 . . ?
H45B C45A H45C 109.5 . . ?
N2B Fe1B N9B 79.8(2) . . ?
N2B Fe1B N17B 79.2(2) . . ?
N2B Fe1B N31B 97.3(2) . . ?
N2B Fe1B N39B 103.5(2) . . ?
N9B Fe1B N39B 93.0(2) . . ?
N17B Fe1B N9B 159.0(2) . . ?
N17B Fe1B N31B 92.2(2) . . ?
N17B Fe1B N39B 92.1(2) . . ?
N24B Fe1B N2B 177.2(2) . . ?
N24B Fe1B N9B 100.5(2) . . ?
N24B Fe1B N17B 100.5(2) . . ?
N24B Fe1B N31B 79.9(2) . . ?
N24B Fe1B N39B 79.3(2) . . ?
N31B Fe1B N9B 90.3(2) . . ?
N31B Fe1B N39B 159.2(2) . . ?
C3B N2B Fe1B 119.5(4) . . ?
C3B N2B C7B 119.5(5) . . ?
C7B N2B Fe1B 120.6(4) . . ?
N2B C3B C4B 121.4(6) . . ?
N2B C3B C8B 108.9(5) . . ?
C4B C3B C8B 129.7(6) . . ?
C3B C4B H4B 120.7 . . ?
C5B C4B C3B 118.7(7) . . ?
C5B C4B H4B 120.7 . . ?
C4B C5B H5B 119.8 . . ?
C4B C5B C6B 120.4(6) . . ?
C6B C5B H5B 119.8 . . ?
C5B C6B H6B 120.9 . . ?
C7B C6B C5B 118.3(7) . . ?
C7B C6B H6B 120.9 . . ?
N2B C7B C6B 121.7(6) . . ?
N2B C7B C16B 107.8(5) . . ?
C6B C7B C16B 130.3(6) . . ?
N9B C8B C3B 118.4(6) . . ?
N9B C8B O12B 119.2(6) . . ?
O12B C8B C3B 122.4(6) . . ?
C8B N9B Fe1B 113.0(4) . . ?
C8B N9B C10B 107.7(5) . . ?
C10B N9B Fe1B 139.2(4) . . ?
N9B C10B H10B 109.0 . . ?
N9B C10B C11B 101.7(5) . . ?
N9B C10B C13B 112.5(5) . . ?
C11B C10B H10B 109.0 . . ?
C13B C10B H10B 109.0 . . ?
C13B C10B C11B 115.2(6) . . ?
C10B C11B H11C 110.7 . . ?
C10B C11B H11D 110.7 . . ?
H11C C11B H11D 108.8 . . ?
O12B C11B C10B 105.0(5) . . ?
O12B C11B H11C 110.7 . . ?
O12B C11B H11D 110.7 . . ?
C8B O12B C11B 104.2(5) . . ?
C10B C13B H13B 107.3 . . ?
C10B C13B C14B 109.9(6) . . ?
C10B C13B C15B 113.0(6) . . ?
C14B C13B H13B 107.3 . . ?
C15B C13B H13B 107.3 . . ?
C15B C13B C14B 111.7(6) . . ?
C13B C14B H14D 109.5 . . ?
C13B C14B H14E 109.5 . . ?
C13B C14B H14F 109.5 . . ?
H14D C14B H14E 109.5 . . ?
H14D C14B H14F 109.5 . . ?
H14E C14B H14F 109.5 . . ?
C13B C15B H15D 109.5 . . ?
C13B C15B H15E 109.5 . . ?
C13B C15B H15F 109.5 . . ?
H15D C15B H15E 109.5 . . ?
H15D C15B H15F 109.5 . . ?
H15E C15B H15F 109.5 . . ?
N17B C16B C7B 118.6(6) . . ?
N17B C16B O20B 118.9(6) . . ?
O20B C16B C7B 121.8(6) . . ?
C16B N17B Fe1B 113.8(4) . . ?
C16B N17B C18B 107.7(5) . . ?
C18B N17B Fe1B 138.0(4) . . ?
N17B C18B H18B 109.1 . . ?
N17B C18B C19B 102.3(6) . . ?
N17B C18B C21B 111.7(6) . . ?
C19B C18B H18B 109.1 . . ?
C21B C18B H18B 109.1 . . ?
C21B C18B C19B 115.4(6) . . ?
C18B C19B H19C 110.7 . . ?
C18B C19B H19D 110.7 . . ?
H19C C19B H19D 108.8 . . ?
O20B C19B C18B 105.1(6) . . ?
O20B C19B H19C 110.7 . . ?
O20B C19B H19D 110.7 . . ?
C16B O20B C19B 105.2(5) . . ?
C18B C21B H21B 107.8 . . ?
C18B C21B C22B 109.3(7) . . ?
C18B C21B C23B 113.1(6) . . ?
C22B C21B H21B 107.8 . . ?
C22B C21B C23B 110.8(7) . . ?
C23B C21B H21B 107.8 . . ?
C21B C22B H22D 109.5 . . ?
C21B C22B H22E 109.5 . . ?
C21B C22B H22F 109.5 . . ?
H22D C22B H22E 109.5 . . ?
H22D C22B H22F 109.5 . . ?
H22E C22B H22F 109.5 . . ?
C21B C23B H23D 109.5 . . ?
C21B C23B H23E 109.5 . . ?
C21B C23B H23F 109.5 . . ?
H23D C23B H23E 109.5 . . ?
H23D C23B H23F 109.5 . . ?
H23E C23B H23F 109.5 . . ?
C25B N24B Fe1B 119.6(4) . . ?
C29B N24B Fe1B 120.4(4) . . ?
C29B N24B C25B 120.0(5) . . ?
N24B C25B C26B 120.8(6) . . ?
N24B C25B C30B 110.0(5) . . ?
C26B C25B C30B 129.2(6) . . ?
C25B C26B H26B 120.6 . . ?
C25B C26B C27B 118.8(6) . . ?
C27B C26B H26B 120.6 . . ?
C26B C27B H27B 119.9 . . ?
C28B C27B C26B 120.2(6) . . ?
C28B C27B H27B 119.9 . . ?
C27B C28B H28B 120.8 . . ?
C29B C28B C27B 118.3(7) . . ?
C29B C28B H28B 120.8 . . ?
N24B C29B C28B 121.8(6) . . ?
N24B C29B C38B 108.8(5) . . ?
C28B C29B C38B 129.4(6) . . ?
C25B C30B S34B 125.8(5) . . ?
N31B C30B C25B 116.2(5) . . ?
N31B C30B S34B 117.9(5) . . ?
C30B N31B Fe1B 114.0(4) . . ?
C30B N31B C32B 112.9(5) . . ?
C32B N31B Fe1B 132.9(4) . . ?
N31B C32B H32B 107.7 . . ?
N31B C32B C33B 108.0(5) . . ?
N31B C32B C35B 112.2(5) . . ?
C33B C32B H32B 107.7 . . ?
C35B C32B H32B 107.7 . . ?
C35B C32B C33B 113.4(6) . . ?
C32B C33B H33C 110.3 . . ?
C32B C33B H33D 110.3 . . ?
C32B C33B S34B 107.1(5) . . ?
H33C C33B H33D 108.5 . . ?
S34B C33B H33C 110.3 . . ?
S34B C33B H33D 110.3 . . ?
C30B S34B C33B 90.0(3) . . ?
C32B C35B H35B 107.1 . . ?
C32B C35B C36B 112.1(7) . . ?
C32B C35B C37B 111.0(7) . . ?
C36B C35B H35B 107.1 . . ?
C37B C35B H35B 107.1 . . ?
C37B C35B C36B 112.0(7) . . ?
C35B C36B H36D 109.5 . . ?
C35B C36B H36E 109.5 . . ?
C35B C36B H36F 109.5 . . ?
H36D C36B H36E 109.5 . . ?
H36D C36B H36F 109.5 . . ?
H36E C36B H36F 109.5 . . ?
C35B C37B H37D 109.5 . . ?
C35B C37B H37E 109.5 . . ?
C35B C37B H37F 109.5 . . ?
H37D C37B H37E 109.5 . . ?
H37D C37B H37F 109.5 . . ?
H37E C37B H37F 109.5 . . ?
C29B C38B S42B 123.6(5) . . ?
N39B C38B C29B 116.8(5) . . ?
N39B C38B S42B 119.6(5) . . ?
C38B N39B Fe1B 114.5(4) . . ?
C38B N39B C40B 113.1(5) . . ?
C40B N39B Fe1B 132.3(4) . . ?
N39B C40B H40B 108.2 . . ?
N39B C40B C41B 106.3(5) . . ?
N39B C40B C43B 111.7(6) . . ?
C41B C40B H40B 108.2 . . ?
C41B C40B C43B 114.0(6) . . ?
C43B C40B H40B 108.2 . . ?
C40B C41B H41C 110.2 . . ?
C40B C41B H41D 110.2 . . ?
C40B C41B S42B 107.8(5) . . ?
H41C C41B H41D 108.5 . . ?
S42B C41B H41C 110.2 . . ?
S42B C41B H41D 110.2 . . ?
C38B S42B C41B 88.2(3) . . ?
C40B C43B H43B 107.5 . . ?
C44B C43B C40B 113.2(6) . . ?
C44B C43B H43B 107.5 . . ?
C45B C43B C40B 109.9(8) . . ?
C45B C43B H43B 107.5 . . ?
C45B C43B C44B 111.1(7) . . ?
C43B C44B H44D 109.5 . . ?
C43B C44B H44E 109.5 . . ?
C43B C44B H44F 109.5 . . ?
H44D C44B H44E 109.5 . . ?
H44D C44B H44F 109.5 . . ?
H44E C44B H44F 109.5 . . ?
C43B C45B H45D 109.5 . . ?
C43B C45B H45E 109.5 . . ?
C43B C45B H45F 109.5 . . ?
H45D C45B H45E 109.5 . . ?
H45D C45B H45F 109.5 . . ?
H45E C45B H45F 109.5 . . ?
O47A Cl4A O48A 107.3(7) . . ?
O47A Cl4A O49A 117.6(7) . . ?
O47A Cl4A O50A 108.9(7) . . ?
O48A Cl4A O49A 111.7(7) . . ?
O48A Cl4A O50A 109.0(6) . . ?
O49A Cl4A O50A 102.0(6) . . ?
O47B Cl4B O49B 104.3(18) . . ?
O48B Cl4B O47B 130.3(18) . . ?
O48B Cl4B O49B 99.5(11) . . ?
O50B Cl4B O47B 90(2) . . ?
O50B Cl4B O48B 114.4(15) . . ?
O50B Cl4B O49B 120.6(15) . . ?
O52A Cl5A O54A 103.4(8) . . ?
O53A Cl5A O52A 109.2(10) . . ?
O53A Cl5A O54A 116.6(10) . . ?
O53A Cl5A O55A 113.5(10) . . ?
O55A Cl5A O52A 107.7(10) . . ?
O55A Cl5A O54A 105.6(10) . . ?
O52B Cl5B O53B 107.3(8) . . ?
O52B Cl5B O54B 110.4(7) . . ?
O52B Cl5B O55B 111.2(8) . . ?
O53B Cl5B O54B 111.0(8) . . ?
O53B Cl5B O55B 107.8(8) . . ?
O54B Cl5B O55B 109.2(8) . . ?
O57A Cl5C O58A 102.5(8) . . ?
O57A Cl5C O59A 98.7(8) . . ?
O58A Cl5C O59A 109.0(9) . . ?
O60A Cl5C O57A 120.2(11) . . ?
O60A Cl5C O58A 110.4(10) . . ?
O60A Cl5C O59A 114.7(10) . . ?
O57B Cl5D O58B 106.0(13) . . ?
O57B Cl5D O59B 108.4(10) . . ?
O57B Cl5D O60B 115.0(10) . . ?
O58B Cl5D O59B 108.0(11) . . ?
O58B Cl5D O60B 128.2(11) . . ?
O59B Cl5D O60B 88.1(10) . . ?
O62A Cl6A O63A 113.3(13) . . ?
O62A Cl6A O64A 116.1(12) . . ?
O62A Cl6A O65A 112.5(12) . . ?
O63A Cl6A O64A 96.6(10) . . ?
O65A Cl6A O63A 113.1(11) . . ?
O65A Cl6A O64A 104.0(10) . . ?
O62B Cl6B O64B 107.7(12) . . ?
O62B Cl6B O65B 112.8(15) . . ?
O63B Cl6B O62B 119.6(12) . . ?
O63B Cl6B O64B 115.4(13) . . ?
O63B Cl6B O65B 100.5(10) . . ?
O64B Cl6B O65B 98.7(11) . . ?
O63C Cl6C O62C 113.6(12) . . ?
O63C Cl6C O64C 110.0(12) . . ?
O63C Cl6C O65C 112.1(13) . . ?
O64C Cl6C O62C 103.7(11) . . ?
O64C Cl6C O65C 114.2(13) . . ?
O65C Cl6C O62C 103.0(13) . . ?
N68A C67 C66A 174(3) . . ?
N68B C67 C66B 162(3) . . ?
C67 C66A H66A 109.5 . . ?
C67 C66A H66B 109.5 . . ?
C67 C66A H66C 109.5 . . ?
H66A C66A H66B 109.5 . . ?
H66A C66A H66C 109.5 . . ?
H66B C66A H66C 109.5 . . ?
C67 C66B H66D 109.5 . . ?
C67 C66B H66E 109.5 . . ?
C67 C66B H66F 109.5 . . ?
H66D C66B H66E 109.5 . . ?
H66D C66B H66F 109.5 . . ?
H66E C66B H66F 109.5 . . ?
N71A C70 C69A 164(2) . . ?
N71B C70 C69B 172(2) . . ?
C70 C69A H69A 109.5 . . ?
C70 C69A H69B 109.5 . . ?
C70 C69A H69C 109.5 . . ?
H69A C69A H69B 109.5 . . ?
H69A C69A H69C 109.5 . . ?
H69B C69A H69C 109.5 . . ?
C70 C69B H69D 109.5 . . ?
C70 C69B H69E 109.5 . . ?
C70 C69B H69F 109.5 . . ?
H69D C69B H69E 109.5 . . ?
H69D C69B H69F 109.5 . . ?
H69E C69B H69F 109.5 . . ?

loop_
_geom_bond_atom_site_label_1
_geom_bond_atom_site_label_2
_geom_bond_distance
_geom_bond_site_symmetry_2
_geom_bond_publ_flag
Fe1A N2A 1.923(5) . ?
Fe1A N9A 1.995(5) . ?
Fe1A N17A 1.999(5) . ?
Fe1A N24A 1.903(5) . ?
Fe1A N31A 2.025(5) . ?
Fe1A N39A 2.014(5) . ?
N2A C3A 1.346(8) . ?
N2A C7A 1.346(7) . ?
C3A C4A 1.388(9) . ?
C3A C8A 1.453(8) . ?
C4A H4A 0.9300 . ?
C4A C5A 1.378(10) . ?
C5A H5A 0.9300 . ?
C5A C6A 1.378(10) . ?
C6A H6A 0.9300 . ?
C6A C7A 1.375(9) . ?
C7A C16A 1.475(9) . ?
C8A N9A 1.294(8) . ?
C8A O12A 1.330(7) . ?
N9A C10A 1.487(8) . ?
C10A H10A 0.9800 . ?
C10A C11A 1.547(10) . ?
C10A C13A 1.520(10) . ?
C11A H11A 0.9700 . ?
C11A H11B 0.9700 . ?
C11A O12A 1.480(9) . ?
C13A H13A 0.9800 . ?
C13A C14A 1.510(12) . ?
C13A C15A 1.535(10) . ?
C14A H14A 0.9600 . ?
C14A H14B 0.9600 . ?
C14A H14C 0.9600 . ?
C15A H15A 0.9600 . ?
C15A H15B 0.9600 . ?
C15A H15C 0.9600 . ?
C16A N17A 1.277(8) . ?
C16A O20A 1.330(7) . ?
N17A C18A 1.487(8) . ?
C18A H18A 0.9800 . ?
C18A C19A 1.554(10) . ?
C18A C21A 1.549(9) . ?
C19A H19A 0.9700 . ?
C19A H19B 0.9700 . ?
C19A O20A 1.470(9) . ?
C21A H21A 0.9800 . ?
C21A C22A 1.526(11) . ?
C21A C23A 1.507(11) . ?
C22A H22A 0.9600 . ?
C22A H22B 0.9600 . ?
C22A H22C 0.9600 . ?
C23A H23A 0.9600 . ?
C23A H23B 0.9600 . ?
C23A H23C 0.9600 . ?
N24A C25A 1.347(8) . ?
N24A C29A 1.345(8) . ?
C25A C26A 1.381(9) . ?
C25A C30A 1.482(9) . ?
C26A H26A 0.9300 . ?
C26A C27A 1.395(10) . ?
C27A H27A 0.9300 . ?
C27A C28A 1.380(10) . ?
C28A H28A 0.9300 . ?
C28A C29A 1.382(9) . ?
C29A C38A 1.466(9) . ?
C30A N31A 1.278(8) . ?
C30A S34A 1.724(6) . ?
N31A C32A 1.498(8) . ?
C32A H32A 0.9800 . ?
C32A C33A 1.559(10) . ?
C32A C35A 1.539(10) . ?
C33A H33A 0.9700 . ?
C33A H33B 0.9700 . ?
C33A S34A 1.821(8) . ?
C35A H35A 0.9800 . ?
C35A C36A 1.496(11) . ?
C35A C37A 1.533(10) . ?
C36A H36A 0.9600 . ?
C36A H36B 0.9600 . ?
C36A H36C 0.9600 . ?
C37A H37A 0.9600 . ?
C37A H37B 0.9600 . ?
C37A H37C 0.9600 . ?
C38A N39A 1.293(8) . ?
C38A S42A 1.718(6) . ?
N39A C40A 1.498(8) . ?
C40A H40A 0.9800 . ?
C40A C41A 1.551(9) . ?
C40A C43A 1.533(10) . ?
C41A H41A 0.9700 . ?
C41A H41B 0.9700 . ?
C41A S42A 1.829(8) . ?
C43A H43A 0.9800 . ?
C43A C44A 1.533(12) . ?
C43A C45A 1.540(10) . ?
C44A H44A 0.9600 . ?
C44A H44B 0.9600 . ?
C44A H44C 0.9600 . ?
C45A H45A 0.9600 . ?
C45A H45B 0.9600 . ?
C45A H45C 0.9600 . ?
Fe1B N2B 1.907(5) . ?
Fe1B N9B 2.007(5) . ?
Fe1B N17B 2.000(5) . ?
Fe1B N24B 1.888(5) . ?
Fe1B N31B 2.003(5) . ?
Fe1B N39B 2.008(5) . ?
N2B C3B 1.346(8) . ?
N2B C7B 1.352(8) . ?
C3B C4B 1.392(9) . ?
C3B C8B 1.456(9) . ?
C4B H4B 0.9300 . ?
C4B C5B 1.366(11) . ?
C5B H5B 0.9300 . ?
C5B C6B 1.391(11) . ?
C6B H6B 0.9300 . ?
C6B C7B 1.380(10) . ?
C7B C16B 1.455(9) . ?
C8B N9B 1.291(8) . ?
C8B O12B 1.345(8) . ?
N9B C10B 1.505(8) . ?
C10B H10B 0.9800 . ?
C10B C11B 1.553(10) . ?
C10B C13B 1.514(9) . ?
C11B H11C 0.9700 . ?
C11B H11D 0.9700 . ?
C11B O12B 1.495(9) . ?
C13B H13B 0.9800 . ?
C13B C14B 1.549(9) . ?
C13B C15B 1.516(10) . ?
C14B H14D 0.9600 . ?
C14B H14E 0.9600 . ?
C14B H14F 0.9600 . ?
C15B H15D 0.9600 . ?
C15B H15E 0.9600 . ?
C15B H15F 0.9600 . ?
C16B N17B 1.286(9) . ?
C16B O20B 1.329(8) . ?
N17B C18B 1.480(9) . ?
C18B H18B 0.9800 . ?
C18B C19B 1.543(10) . ?
C18B C21B 1.514(11) . ?
C19B H19C 0.9700 . ?
C19B H19D 0.9700 . ?
C19B O20B 1.470(10) . ?
C21B H21B 0.9800 . ?
C21B C22B 1.524(11) . ?
C21B C23B 1.546(12) . ?
C22B H22D 0.9600 . ?
C22B H22E 0.9600 . ?
C22B H22F 0.9600 . ?
C23B H23D 0.9600 . ?
C23B H23E 0.9600 . ?
C23B H23F 0.9600 . ?
N24B C25B 1.361(8) . ?
N24B C29B 1.351(8) . ?
C25B C26B 1.381(9) . ?
C25B C30B 1.454(9) . ?
C26B H26B 0.9300 . ?
C26B C27B 1.393(11) . ?
C27B H27B 0.9300 . ?
C27B C28B 1.391(11) . ?
C28B H28B 0.9300 . ?
C28B C29B 1.378(9) . ?
C29B C38B 1.474(9) . ?
C30B N31B 1.309(8) . ?
C30B S34B 1.728(6) . ?
N31B C32B 1.475(7) . ?
C32B H32B 0.9800 . ?
C32B C33B 1.535(9) . ?
C32B C35B 1.529(9) . ?
C33B H33C 0.9700 . ?
C33B H33D 0.9700 . ?
C33B S34B 1.817(8) . ?
C35B H35B 0.9800 . ?
C35B C36B 1.541(13) . ?
C35B C37B 1.534(12) . ?
C36B H36D 0.9600 . ?
C36B H36E 0.9600 . ?
C36B H36F 0.9600 . ?
C37B H37D 0.9600 . ?
C37B H37E 0.9600 . ?
C37B H37F 0.9600 . ?
C38B N39B 1.275(8) . ?
C38B S42B 1.732(6) . ?
N39B C40B 1.488(7) . ?
C40B H40B 0.9800 . ?
C40B C41B 1.538(10) . ?
C40B C43B 1.544(11) . ?
C41B H41C 0.9700 . ?
C41B H41D 0.9700 . ?
C41B S42B 1.823(8) . ?
C43B H43B 0.9800 . ?
C43B C44B 1.520(12) . ?
C43B C45B 1.514(11) . ?
C44B H44D 0.9600 . ?
C44B H44E 0.9600 . ?
C44B H44F 0.9600 . ?
C45B H45D 0.9600 . ?
C45B H45E 0.9600 . ?
C45B H45F 0.9600 . ?
Cl4A O47A 1.374(11) . ?
Cl4A O48A 1.407(10) . ?
Cl4A O49A 1.460(10) . ?
Cl4A O50A 1.468(9) . ?
Cl4B O47B 1.44(2) . ?
Cl4B O48B 1.417(17) . ?
Cl4B O49B 1.447(15) . ?
Cl4B O50B 1.38(2) . ?
Cl5A O52A 1.442(13) . ?
Cl5A O53A 1.416(14) . ?
Cl5A O54A 1.480(13) . ?
Cl5A O55A 1.417(15) . ?
Cl5B O52B 1.393(12) . ?
Cl5B O53B 1.401(12) . ?
Cl5B O54B 1.447(10) . ?
Cl5B O55B 1.466(12) . ?
Cl5C O57A 1.425(11) . ?
Cl5C O58A 1.443(12) . ?
Cl5C O59A 1.486(13) . ?
Cl5C O60A 1.317(15) . ?
Cl5D O57B 1.393(16) . ?
Cl5D O58B 1.416(18) . ?
Cl5D O59B 1.550(14) . ?
Cl5D O60B 1.599(16) . ?
Cl6A O62A 1.332(15) . ?
Cl6A O63A 1.451(15) . ?
Cl6A O64A 1.555(15) . ?
Cl6A O65A 1.393(14) . ?
Cl6B O62B 1.394(16) . ?
Cl6B O63B 1.381(16) . ?
Cl6B O64B 1.456(16) . ?
Cl6B O65B 1.568(16) . ?
Cl6C O62C 1.468(16) . ?
Cl6C O63C 1.375(15) . ?
Cl6C O64C 1.416(17) . ?
Cl6C O65C 1.47(2) . ?
C67 C66A 1.517(19) . ?
C67 N68A 1.118(16) . ?
C67 C66B 1.48(2) . ?
C67 N68B 1.201(18) . ?
C66A H66A 0.9600 . ?
C66A H66B 0.9600 . ?
C66A H66C 0.9600 . ?
C66B H66D 0.9600 . ?
C66B H66E 0.9600 . ?
C66B H66F 0.9600 . ?
C70 C69A 1.524(18) . ?
C70 N71A 1.177(18) . ?
C70 C69B 1.468(19) . ?
C70 N71B 1.178(17) . ?
C69A H69A 0.9600 . ?
C69A H69B 0.9600 . ?
C69A H69C 0.9600 . ?
C69B H69D 0.9600 . ?
C69B H69E 0.9600 . ?
C69B H69F 0.9600 . ?

loop_
_geom_torsion_atom_site_label_1
_geom_torsion_atom_site_label_2
_geom_torsion_atom_site_label_3
_geom_torsion_atom_site_label_4
_geom_torsion
_geom_torsion_site_symmetry_1
_geom_torsion_site_symmetry_2
_geom_torsion_site_symmetry_3
_geom_torsion_site_symmetry_4
_geom_torsion_publ_flag
Fe1A N2A C3A C4A 179.5(5) . . . . ?
Fe1A N2A C3A C8A 0.7(6) . . . . ?
Fe1A N2A C7A C6A 179.0(5) . . . . ?
Fe1A N2A C7A C16A 0.2(6) . . . . ?
Fe1A N9A C10A C11A 163.6(5) . . . . ?
Fe1A N9A C10A C13A -73.7(8) . . . . ?
Fe1A N17A C18A C19A 166.6(5) . . . . ?
Fe1A N17A C18A C21A -69.2(8) . . . . ?
Fe1A N24A C25A C26A 173.5(5) . . . . ?
Fe1A N24A C25A C30A -5.2(7) . . . . ?
Fe1A N24A C29A C28A -174.7(5) . . . . ?
Fe1A N24A C29A C38A 0.7(7) . . . . ?
Fe1A N31A C32A C33A -160.7(5) . . . . ?
Fe1A N31A C32A C35A 74.9(7) . . . . ?
Fe1A N39A C40A C41A -163.1(5) . . . . ?
Fe1A N39A C40A C43A 73.3(7) . . . . ?
N2A C3A C4A C5A 2.2(10) . . . . ?
N2A C3A C8A N9A -3.2(8) . . . . ?
N2A C3A C8A O12A 172.9(6) . . . . ?
N2A C7A C16A N17A -2.4(7) . . . . ?
N2A C7A C16A O20A 175.1(5) . . . . ?
C3A N2A C7A C6A -0.8(9) . . . . ?
C3A N2A C7A C16A -179.6(5) . . . . ?
C3A C4A C5A C6A -2.4(11) . . . . ?
C3A C8A N9A Fe1A 4.1(7) . . . . ?
C3A C8A N9A C10A -179.1(6) . . . . ?
C3A C8A O12A C11A -170.4(6) . . . . ?
C4A C3A C8A N9A 178.2(6) . . . . ?
C4A C3A C8A O12A -5.7(11) . . . . ?
C4A C5A C6A C7A 1.1(11) . . . . ?
C5A C6A C7A N2A 0.6(9) . . . . ?
C5A C6A C7A C16A 179.1(6) . . . . ?
C6A C7A C16A N17A 178.9(6) . . . . ?
C6A C7A C16A O20A -3.6(10) . . . . ?
C7A N2A C3A C4A -0.6(9) . . . . ?
C7A N2A C3A C8A -179.4(5) . . . . ?
C7A C16A N17A Fe1A 3.3(7) . . . . ?
C7A C16A N17A C18A -180.0(5) . . . . ?
C7A C16A O20A C19A -171.7(6) . . . . ?
C8A C3A C4A C5A -179.3(7) . . . . ?
C8A N9A C10A C11A -12.1(7) . . . . ?
C8A N9A C10A C13A 110.5(6) . . . . ?
N9A C8A O12A C11A 5.7(8) . . . . ?
N9A C10A C11A O12A 14.9(7) . . . . ?
N9A C10A C13A C14A -64.7(8) . . . . ?
N9A C10A C13A C15A 171.3(6) . . . . ?
C10A C11A O12A C8A -12.9(7) . . . . ?
C11A C10A C13A C14A 49.8(9) . . . . ?
C11A C10A C13A C15A -74.3(8) . . . . ?
O12A C8A N9A Fe1A -172.2(4) . . . . ?
O12A C8A N9A C10A 4.6(8) . . . . ?
C13A C10A C11A O12A -104.9(7) . . . . ?
C16A N17A C18A C19A -8.9(6) . . . . ?
C16A N17A C18A C21A 115.3(6) . . . . ?
N17A C16A O20A C19A 5.9(7) . . . . ?
N17A C18A C19A O20A 11.8(6) . . . . ?
N17A C18A C21A C22A 165.7(7) . . . . ?
N17A C18A C21A C23A -66.7(8) . . . . ?
C18A C19A O20A C16A -10.9(7) . . . . ?
C19A C18A C21A C22A -79.3(9) . . . . ?
C19A C18A C21A C23A 48.3(8) . . . . ?
O20A C16A N17A Fe1A -174.3(4) . . . . ?
O20A C16A N17A C18A 2.4(7) . . . . ?
C21A C18A C19A O20A -108.4(6) . . . . ?
N24A C25A C26A C27A 2.0(9) . . . . ?
N24A C25A C30A N31A 4.9(8) . . . . ?
N24A C25A C30A S34A -170.6(4) . . . . ?
N24A C29A C38A N39A 0.8(8) . . . . ?
N24A C29A C38A S42A -173.4(5) . . . . ?
C25A N24A C29A C28A 0.4(9) . . . . ?
C25A N24A C29A C38A 175.7(5) . . . . ?
C25A C26A C27A C28A -1.4(10) . . . . ?
C25A C30A N31A Fe1A -2.5(7) . . . . ?
C25A C30A N31A C32A -178.3(5) . . . . ?
C25A C30A S34A C33A 167.4(6) . . . . ?
C26A C25A C30A N31A -173.7(6) . . . . ?
C26A C25A C30A S34A 10.8(9) . . . . ?
C26A C27A C28A C29A 0.4(10) . . . . ?
C27A C28A C29A N24A 0.2(10) . . . . ?
C27A C28A C29A C38A -174.3(7) . . . . ?
C28A C29A C38A N39A 175.8(6) . . . . ?
C28A C29A C38A S42A 1.5(10) . . . . ?
C29A N24A C25A C26A -1.5(9) . . . . ?
C29A N24A C25A C30A 179.8(5) . . . . ?
C29A C38A N39A Fe1A -1.8(7) . . . . ?
C29A C38A N39A C40A -176.8(5) . . . . ?
C29A C38A S42A C41A 168.6(6) . . . . ?
C30A C25A C26A C27A -179.6(6) . . . . ?
C30A N31A C32A C33A 14.1(7) . . . . ?
C30A N31A C32A C35A -110.3(6) . . . . ?
N31A C30A S34A C33A -8.0(6) . . . . ?
N31A C32A C33A S34A -18.5(7) . . . . ?
N31A C32A C35A C36A 63.8(8) . . . . ?
N31A C32A C35A C37A -171.5(6) . . . . ?
C32A C33A S34A C30A 15.0(5) . . . . ?
C33A C32A C35A C36A -56.3(8) . . . . ?
C33A C32A C35A C37A 68.4(8) . . . . ?
S34A C30A N31A Fe1A 173.1(3) . . . . ?
S34A C30A N31A C32A -2.7(7) . . . . ?
C35A C32A C33A S34A 103.8(6) . . . . ?
C38A N39A C40A C41A 10.7(7) . . . . ?
C38A N39A C40A C43A -112.9(6) . . . . ?
N39A C38A S42A C41A -5.4(6) . . . . ?
N39A C40A C41A S42A -13.6(7) . . . . ?
N39A C40A C43A C44A 61.4(8) . . . . ?
N39A C40A C43A C45A -172.9(6) . . . . ?
C40A C41A S42A C38A 10.7(5) . . . . ?
C41A C40A C43A C44A -59.8(8) . . . . ?
C41A C40A C43A C45A 66.0(8) . . . . ?
S42A C38A N39A Fe1A 172.6(3) . . . . ?
S42A C38A N39A C40A -2.4(7) . . . . ?
C43A C40A C41A S42A 108.7(6) . . . . ?
Fe1B N2B C3B C4B -173.6(5) . . . . ?
Fe1B N2B C3B C8B 6.8(6) . . . . ?
Fe1B N2B C7B C6B 173.1(5) . . . . ?
Fe1B N2B C7B C16B -1.8(7) . . . . ?
Fe1B N9B C10B C11B 166.9(5) . . . . ?
Fe1B N9B C10B C13B -69.2(8) . . . . ?
Fe1B N17B C18B C19B 162.9(6) . . . . ?
Fe1B N17B C18B C21B -73.2(9) . . . . ?
Fe1B N24B C25B C26B -179.7(5) . . . . ?
Fe1B N24B C25B C30B -0.1(7) . . . . ?
Fe1B N24B C29B C28B -178.8(5) . . . . ?
Fe1B N24B C29B C38B 1.6(6) . . . . ?
Fe1B N31B C32B C33B -158.0(5) . . . . ?
Fe1B N31B C32B C35B 76.3(7) . . . . ?
Fe1B N39B C40B C41B -158.1(5) . . . . ?
Fe1B N39B C40B C43B 77.0(7) . . . . ?
N2B C3B C4B C5B 1.0(10) . . . . ?
N2B C3B C8B N9B -4.8(8) . . . . ?
N2B C3B C8B O12B 173.2(6) . . . . ?
N2B C7B C16B N17B 0.5(8) . . . . ?
N2B C7B C16B O20B 170.9(6) . . . . ?
C3B N2B C7B C6B 0.3(9) . . . . ?
C3B N2B C7B C16B -174.6(5) . . . . ?
C3B C4B C5B C6B -0.9(10) . . . . ?
C3B C8B N9B Fe1B 0.9(7) . . . . ?
C3B C8B N9B C10B 177.9(5) . . . . ?
C3B C8B O12B C11B -168.5(6) . . . . ?
C4B C3B C8B N9B 175.6(6) . . . . ?
C4B C3B C8B O12B -6.5(10) . . . . ?
C4B C5B C6B C7B 0.5(11) . . . . ?
C5B C6B C7B N2B -0.2(10) . . . . ?
C5B C6B C7B C16B 173.4(7) . . . . ?
C6B C7B C16B N17B -173.8(7) . . . . ?
C6B C7B C16B O20B -3.4(11) . . . . ?
C7B N2B C3B C4B -0.8(9) . . . . ?
C7B N2B C3B C8B 179.6(5) . . . . ?
C7B C16B N17B Fe1B 0.9(8) . . . . ?
C7B C16B N17B C18B 174.2(6) . . . . ?
C7B C16B O20B C19B -167.4(7) . . . . ?
C8B C3B C4B C5B -179.4(6) . . . . ?
C8B N9B C10B C11B -8.9(7) . . . . ?
C8B N9B C10B C13B 115.0(6) . . . . ?
N9B Fe1B N24B C25B 86.1(5) . . . . ?
N9B Fe1B N24B C29B -94.5(4) . . . . ?
N9B C8B O12B C11B 9.4(8) . . . . ?
N9B C10B C11B O12B 13.7(7) . . . . ?
N9B C10B C13B C14B 171.4(6) . . . . ?
N9B C10B C13B C15B -63.1(8) . . . . ?
C10B C11B O12B C8B -14.0(8) . . . . ?
C11B C10B C13B C14B -72.6(8) . . . . ?
C11B C10B C13B C15B 52.9(8) . . . . ?
O12B C8B N9B Fe1B -177.1(4) . . . . ?
O12B C8B N9B C10B -0.1(8) . . . . ?
C13B C10B C11B O12B -108.3(7) . . . . ?
C16B N17B C18B C19B -8.0(8) . . . . ?
C16B N17B C18B C21B 116.0(6) . . . . ?
N17B Fe1B N24B C25B -92.7(5) . . . . ?
N17B Fe1B N24B C29B 86.8(5) . . . . ?
N17B C16B O20B C19B 3.1(9) . . . . ?
N17B C18B C19B O20B 9.5(8) . . . . ?
N17B C18B C21B C22B 174.0(6) . . . . ?
N17B C18B C21B C23B -62.1(8) . . . . ?
C18B C19B O20B C16B -7.8(8) . . . . ?
C19B C18B C21B C22B -69.8(9) . . . . ?
C19B C18B C21B C23B 54.1(9) . . . . ?
O20B C16B N17B Fe1B -169.8(5) . . . . ?
O20B C16B N17B C18B 3.5(9) . . . . ?
C21B C18B C19B O20B -112.0(7) . . . . ?
N24B C25B C26B C27B -1.8(10) . . . . ?
N24B C25B C30B N31B 4.2(8) . . . . ?
N24B C25B C30B S34B -171.9(5) . . . . ?
N24B C29B C38B N39B 2.5(8) . . . . ?
N24B C29B C38B S42B -174.9(4) . . . . ?
C25B N24B C29B C28B 0.6(9) . . . . ?
C25B N24B C29B C38B -178.9(5) . . . . ?
C25B C26B C27B C28B 1.3(11) . . . . ?
C25B C30B N31B Fe1B -6.1(7) . . . . ?
C25B C30B N31B C32B 177.0(5) . . . . ?
C25B C30B S34B C33B 170.2(6) . . . . ?
C26B C25B C30B N31B -176.3(7) . . . . ?
C26B C25B C30B S34B 7.6(10) . . . . ?
C26B C27B C28B C29B 0.1(11) . . . . ?
C27B C28B C29B N24B -1.0(10) . . . . ?
C27B C28B C29B C38B 178.4(7) . . . . ?
C28B C29B C38B N39B -176.9(6) . . . . ?
C28B C29B C38B S42B 5.6(10) . . . . ?
C29B N24B C25B C26B 0.9(9) . . . . ?
C29B N24B C25B C30B -179.6(5) . . . . ?
C29B C38B N39B Fe1B -5.2(7) . . . . ?
C29B C38B N39B C40B 177.5(6) . . . . ?
C29B C38B S42B C41B 168.9(6) . . . . ?
C30B C25B C26B C27B 178.8(7) . . . . ?
C30B N31B C32B C33B 18.1(7) . . . . ?
C30B N31B C32B C35B -107.6(6) . . . . ?
N31B Fe1B N24B C25B -2.3(4) . . . . ?
N31B Fe1B N24B C29B 177.1(5) . . . . ?
N31B C30B S34B C33B -5.8(5) . . . . ?
N31B C32B C33B S34B -21.0(7) . . . . ?
N31B C32B C35B C36B 68.5(8) . . . . ?
N31B C32B C35B C37B -165.3(6) . . . . ?
C32B C33B S34B C30B 15.3(5) . . . . ?
C33B C32B C35B C36B -54.1(9) . . . . ?
C33B C32B C35B C37B 72.0(9) . . . . ?
S34B C30B N31B Fe1B 170.3(3) . . . . ?
S34B C30B N31B C32B -6.6(7) . . . . ?
C35B C32B C33B S34B 103.9(6) . . . . ?
C38B N39B C40B C41B 18.6(8) . . . . ?
C38B N39B C40B C43B -106.3(6) . . . . ?
N39B Fe1B N24B C25B 177.2(5) . . . . ?
N39B Fe1B N24B C29B -3.4(4) . . . . ?
N39B C38B S42B C41B -8.5(6) . . . . ?
N39B C40B C41B S42B -23.4(7) . . . . ?
N39B C40B C43B C44B 63.4(8) . . . . ?
N39B C40B C43B C45B -171.7(6) . . . . ?
C40B C41B S42B C38B 18.1(6) . . . . ?
C41B C40B C43B C44B -57.1(8) . . . . ?
C41B C40B C43B C45B 67.8(8) . . . . ?
S42B C38B N39B Fe1B 172.3(3) . . . . ?
S42B C38B N39B C40B -5.0(7) . . . . ?
C43B C40B C41B S42B 100.1(6) . . . . ?
